data_7108798
loop_
_publ_author_name
'Li-Xian Chang'
'Gang Xiong'
'Li Wang'
'Peng Cheng'
'Bin Zhao'

_publ_section_title
;
 A 24-Gd nanocapsule with a large magnetocaloric effect
;
_journal_issue 11
_journal_name_full 'Chemical communications (Cambridge, England)'
_journal_page_first 1055
_journal_page_last 1057
_journal_paper_doi 10.1039/c2cc35800j
_journal_volume 49
_journal_year 2013
_chemical_formula_sum 'C63 H111 Dy12 N18 O65'
_chemical_formula_weight 4110.70
_chemical_name_systematic
;
?
;
_space_group_IT_number 2
_symmetry_cell_setting triclinic
_symmetry_space_group_name_Hall '-P 1'
_symmetry_space_group_name_H-M 'P -1'
_atom_sites_solution_hydrogens geom
_atom_sites_solution_primary direct
_atom_sites_solution_secondary difmap
_audit_creation_method SHELXL-97
_cell_angle_alpha 70.008(3)
_cell_angle_beta 71.465(3)
_cell_angle_gamma 62.324(4)
_cell_formula_units_Z 2
_cell_length_a 18.4912(7)
_cell_length_b 18.7881(7)
_cell_length_c 24.6429(6)
_cell_measurement_temperature 293(2)
_cell_volume 6993.5(5)
_computing_structure_refinement 'SHELXL-97 (Sheldrick, 1997)'
_computing_structure_solution 'SHELXS-97 (Sheldrick, 1990)'
_diffrn_ambient_temperature 293(2)
_diffrn_measured_fraction_theta_full 0.996
_diffrn_measured_fraction_theta_max 0.996
_diffrn_radiation_monochromator graphite
_diffrn_radiation_source 'fine-focus sealed tube'
_diffrn_radiation_type MoK\a
_diffrn_radiation_wavelength 0.71073
_diffrn_reflns_av_R_equivalents 0.0387
_diffrn_reflns_av_sigmaI/netI 0.0577
_diffrn_reflns_limit_h_max 21
_diffrn_reflns_limit_h_min -21
_diffrn_reflns_limit_k_max 21
_diffrn_reflns_limit_k_min -22
_diffrn_reflns_limit_l_max 23
_diffrn_reflns_limit_l_min -29
_diffrn_reflns_number 48840
_diffrn_reflns_theta_full 25.01
_diffrn_reflns_theta_max 25.01
_diffrn_reflns_theta_min 2.32
_exptl_absorpt_coefficient_mu 6.408
_exptl_absorpt_correction_T_max 1.00000
_exptl_absorpt_correction_T_min 0.62375
_exptl_absorpt_correction_type multi-scan
_exptl_absorpt_process_details SADABS
_exptl_crystal_density_diffrn 1.952
_exptl_crystal_density_method 'not measured'
_exptl_crystal_F_000 3854
_exptl_crystal_size_max 0.16
_exptl_crystal_size_mid 0.12
_exptl_crystal_size_min 0.10
_refine_diff_density_max 1.995
_refine_diff_density_min -1.640
_refine_diff_density_rms 0.204
_refine_ls_extinction_method none
_refine_ls_goodness_of_fit_ref 1.064
_refine_ls_hydrogen_treatment constr
_refine_ls_matrix_type full
_refine_ls_number_parameters 1690
_refine_ls_number_reflns 24554
_refine_ls_number_restraints 462
_refine_ls_restrained_S_all 1.062
_refine_ls_R_factor_all 0.0701
_refine_ls_R_factor_gt 0.0495
_refine_ls_shift/su_max 0.070
_refine_ls_shift/su_mean 0.001
_refine_ls_structure_factor_coef Fsqd
_refine_ls_weighting_details 'calc w=1/[\s^2^(Fo^2^)+(0.0502P)^2^+52.9660P] where P=(Fo^2^+2Fc^2^)/3'
_refine_ls_weighting_scheme calc
_refine_ls_wR_factor_gt 0.1157
_refine_ls_wR_factor_ref 0.1320
_reflns_number_gt 19032
_reflns_number_total 24554
_reflns_threshold_expression >2sigma(I)
_cod_data_source_file c2cc35800j.txt
_cod_data_source_block Dy24
_cod_depositor_comments
;
The following automatic conversions were performed:

'_refine_ls_hydrogen_treatment' value 'CONSTR' changed to 'constr'
according to the built-in table from CIF Core dictionary named
'cif_core.dic' version 2.4.1 from 2010-06-29.

Automatic conversion script
Id: cif_fix_values 1715 2011-07-08 13:25:40Z adriana 
;
_cod_original_cell_volume 6993.5(4)
_cod_original_sg_symbol_H-M P-1
_cod_database_code 7108798

loop_
_symmetry_equiv_pos_as_xyz
'x, y, z'
'-x, -y, -z'

loop_
_atom_site_label
_atom_site_type_symbol
_atom_site_fract_x
_atom_site_fract_y
_atom_site_fract_z
_atom_site_U_iso_or_equiv
_atom_site_adp_type
_atom_site_occupancy
_atom_site_symmetry_multiplicity
_atom_site_calc_flag
_atom_site_refinement_flags
Dy1 Dy 0.783767(19) 0.54113(2) 0.190502(14) 0.03496(8) Uani 1 1 d .
Dy2 Dy 0.59168(2) 0.52455(2) 0.164483(13) 0.03637(8) Uani 1 1 d .
Dy3 Dy 0.57351(2) 0.737952(19) 0.172705(13) 0.03557(8) Uani 1 1 d .
Dy4 Dy 0.332469(19) 0.783539(19) 0.303853(13) 0.03219(8) Uani 1 1 d .
Dy5 Dy 0.350196(19) 0.543697(19) 0.296782(13) 0.03288(8) Uani 1 1 d .
Dy6 Dy 0.605810(19) 0.305606(19) 0.315439(13) 0.03305(8) Uani 1 1 d .
Dy7 Dy 0.824674(19) 0.317188(19) 0.344664(13) 0.03207(8) Uani 1 1 d .
Dy8 Dy 0.520932(18) 0.253983(18) 0.489320(13) 0.02832(7) Uani 1 1 d .
Dy9 Dy 0.277704(18) 0.483688(18) 0.471600(13) 0.03025(7) Uani 1 1 d .
Dy10 Dy 0.257248(18) 0.731173(18) 0.480674(13) 0.03007(8) Uani 1 1 d .
Dy11 Dy 0.200382(18) 0.419688(19) 0.644689(13) 0.03164(8) Uani 1 1 d .
Dy12 Dy 0.436381(18) 0.196875(18) 0.663951(13) 0.03017(8) Uani 1 1 d .
C1 C 0.6900(4) 0.4112(4) 0.2827(3) 0.0299(17) Uani 1 1 d .
C2 C 0.4487(4) 0.6380(4) 0.2628(3) 0.0294(16) Uani 1 1 d .
C3 C 0.2511(4) 0.6505(4) 0.4032(3) 0.0336(17) Uani 1 1 d .
C4 C 0.4585(4) 0.4181(4) 0.3736(3) 0.0314(16) Uani 1 1 d .
C5 C 0.3485(4) 0.3202(4) 0.5452(3) 0.0348(16) Uani 1 1 d .
C6 C 0.5695(4) 0.2505(4) 0.6152(3) 0.0351(16) Uani 1 1 d .
C7 C 0.2398(4) 0.5618(4) 0.5883(3) 0.0318(16) Uani 1 1 d .
C8 C 0.3094(5) 0.7655(4) 0.5635(3) 0.044(2) Uani 1 1 d .
C9 C 0.3330(4) 0.3423(4) 0.7067(3) 0.0312(7) Uani 1 1 d U
C10 C 1.0767(16) 0.2322(16) 0.2205(11) 0.108(4) Uani 0.50 1 d PU
C10' C 1.1000(15) 0.2685(16) 0.2314(11) 0.102(5) Uani 0.50 1 d PU
C11 C 1.0385(15) 0.3423(14) 0.1210(10) 0.122(4) Uani 0.60 1 d PU
C11' C 1.067(2) 0.386(2) 0.1343(15) 0.117(5) Uani 0.40 1 d PU
C12 C 0.9458(6) 0.3624(6) 0.2201(5) 0.079(3) Uani 1 1 d U
C13 C 1.0751(14) 0.5134(14) 0.2504(10) 0.095(4) Uani 0.50 1 d PU
C13' C 1.0489(13) 0.5708(14) 0.2420(10) 0.091(4) Uani 0.50 1 d PU
C14 C 1.0556(19) 0.5310(19) 0.1454(14) 0.103(4) Uani 0.40 1 d PU
C14' C 1.0276(12) 0.6052(13) 0.1393(9) 0.104(4) Uani 0.60 1 d PU
C15 C 0.9293(5) 0.5601(5) 0.2279(4) 0.060(2) Uani 1 1 d .
C16 C 0.7845(15) 0.4075(15) 0.0396(11) 0.096(4) Uani 0.50 1 d PU
C16' C 0.7610(16) 0.4434(15) 0.0250(11) 0.097(4) Uani 0.50 1 d PU
C17 C 0.8725(9) 0.4960(10) -0.0106(6) 0.105(4) Uani 0.80 1 d PU
C17' C 0.801(4) 0.512(4) -0.024(3) 0.105(5) Uani 0.20 1 d PU
C18 C 0.7895(7) 0.4979(6) 0.0877(4) 0.089(4) Uani 1 1 d .
C19 C 0.6091(13) 0.6875(13) -0.0422(9) 0.099(5) Uani 0.60 1 d PU
C19' C 0.568(2) 0.716(2) -0.0375(15) 0.100(4) Uani 0.40 1 d PU
C20 C 0.5034(9) 0.8043(9) 0.0179(6) 0.108(4) Uani 0.90 1 d PU
C20' C 0.573(8) 0.781(8) -0.032(5) 0.100(4) Uani 0.10 1 d PU
C21 C 0.5694(6) 0.6608(6) 0.0658(4) 0.075(3) Uani 1 1 d U
C22 C 0.5304(15) 0.2556(15) 0.1712(11) 0.105(4) Uani 0.50 1 d PU
C22' C 0.6050(15) 0.2114(15) 0.1671(11) 0.105(4) Uani 0.50 1 d PU
C23 C 0.5726(16) 0.3525(15) 0.0795(12) 0.109(4) Uani 0.50 1 d PU
C23' C 0.6593(16) 0.2947(15) 0.0773(11) 0.108(4) Uani 0.50 1 d PU
C24 C 0.6030(6) 0.3428(5) 0.1744(3) 0.071(3) Uani 1 1 d .
C25 C 0.3201(12) 0.4690(13) 0.1456(9) 0.081(5) Uani 0.50 1 d PU
C25' C 0.2827(13) 0.5278(14) 0.1451(10) 0.089(5) Uani 0.50 1 d PU
C26 C 0.4395(17) 0.4907(18) 0.0593(12) 0.092(5) Uani 0.40 1 d PU
C26' C 0.3933(12) 0.5608(13) 0.0564(9) 0.099(4) Uani 0.60 1 d PU
C27 C 0.4141(5) 0.5204(5) 0.1618(3) 0.059(2) Uani 1 1 d .
C28 C 0.7703(13) 0.7719(13) -0.0172(9) 0.080(5) Uani 0.50 1 d PU
C28' C 0.7728(16) 0.8022(16) -0.0080(12) 0.102(6) Uani 0.50 1 d PU
C29 C 0.8690(8) 0.6961(8) 0.0551(6) 0.122(4) Uani 1 1 d U
H29A H 0.8717 0.6801 0.0960 0.184 Uiso 1 1 d R
H29B H 0.8934 0.6476 0.0397 0.184 Uiso 1 1 d R
H29C H 0.8989 0.7308 0.0339 0.184 Uiso 1 1 d R
C30 C 0.7280(6) 0.7221(6) 0.0897(4) 0.076(3) Uani 1 1 d U
C31 C 0.3736(17) 0.9863(17) 0.0694(12) 0.119(6) Uani 0.50 1 d PU
C31' C 0.4145(16) 1.0024(15) 0.0848(11) 0.104(6) Uani 0.50 1 d PU
C32 C 0.245(2) 1.015(2) 0.1661(17) 0.131(7) Uani 0.40 1 d PU
C32' C 0.2869(16) 1.0437(12) 0.1682(9) 0.125(11) Uani 0.60 1 d P
C33 C 0.3904(6) 0.8934(6) 0.1737(4) 0.073(3) Uani 1 1 d U
C34 C 0.1120(7) 1.0379(7) 0.3305(5) 0.095(5) Uani 1 1 d .
H34A H 0.1575 1.0183 0.2995 0.142 Uiso 1 1 d R
H34B H 0.0625 1.0390 0.3247 0.142 Uiso 1 1 d R
H34C H 0.1032 1.0926 0.3301 0.142 Uiso 1 1 d R
C35 C 0.0707(6) 1.0016(6) 0.4388(5) 0.087(4) Uani 1 1 d .
H35A H 0.0915 0.9605 0.4725 0.130 Uiso 1 1 d R
H35B H 0.0604 1.0550 0.4422 0.130 Uiso 1 1 d R
H35C H 0.0198 1.0014 0.4368 0.130 Uiso 1 1 d R
C36 C 0.1980(4) 0.9120(4) 0.3876(3) 0.045(2) Uani 1 1 d .
C37 C 0.0812(16) 0.8308(16) 0.3094(12) 0.107(6) Uani 0.50 1 d PU
C37' C 0.0900(17) 0.8517(17) 0.2836(12) 0.108(6) Uani 0.50 1 d PU
C38 C 0.0969(8) 0.6992(8) 0.2959(7) 0.136(4) Uani 1 1 d U
H38A H 0.1385 0.6476 0.2872 0.205 Uiso 1 1 d R
H38B H 0.0750 0.6913 0.3374 0.205 Uiso 1 1 d R
H38C H 0.0528 0.7191 0.2750 0.205 Uiso 1 1 d R
C39 C 0.2196(5) 0.7357(6) 0.2582(4) 0.066(3) Uani 1 1 d .
C40 C 0.2752(6) 0.2674(5) 0.4170(5) 0.089(4) Uani 1 1 d .
H40A H 0.2466 0.2895 0.4514 0.134 Uiso 1 1 d R
H40B H 0.2461 0.2400 0.4117 0.134 Uiso 1 1 d R
H40C H 0.3308 0.2287 0.4216 0.134 Uiso 1 1 d R
C41 C 0.3222(12) 0.3149(12) 0.3050(9) 0.075(4) Uani 0.50 1 d PU
C41' C 0.2816(13) 0.3310(13) 0.3042(9) 0.077(4) Uani 0.50 1 d PU
C42 C 0.2737(4) 0.4042(4) 0.3740(3) 0.0459(19) Uani 1 1 d .
C43 C 0.4651(7) 0.0694(5) 0.4384(4) 0.092(4) Uani 1 1 d .
H43A H 0.4495 0.0932 0.4713 0.138 Uiso 1 1 d R
H43B H 0.4171 0.0681 0.4321 0.138 Uiso 1 1 d R
H43C H 0.5066 0.0142 0.4463 0.138 Uiso 1 1 d R
C44 C 0.5252(6) 0.0927(5) 0.3310(4) 0.081(3) Uani 1 1 d .
H44A H 0.5455 0.1308 0.3005 0.121 Uiso 1 1 d R
H44B H 0.5689 0.0383 0.3352 0.121 Uiso 1 1 d R
H44C H 0.4793 0.0922 0.3209 0.121 Uiso 1 1 d R
C45 C 0.5081(4) 0.1834(4) 0.3899(3) 0.0430(18) Uani 1 1 d .
C46 C 0.7736(14) 0.0610(13) 0.3226(11) 0.091(4) Uani 0.50 1 d PU
C46' C 0.7644(15) 0.0559(14) 0.3563(11) 0.092(4) Uani 0.50 1 d PU
C47 C 0.8843(15) 0.0562(15) 0.3830(11) 0.102(6) Uani 0.50 1 d PU
C47' C 0.9020(15) 0.0549(15) 0.3524(11) 0.095(6) Uani 0.50 1 d PU
C48 C 0.8012(6) 0.1849(5) 0.2995(4) 0.073(3) Uani 1 1 d .
C49 C 0.6707(7) -0.0371(6) 0.6509(5) 0.099(4) Uani 1 1 d .
H49A H 0.6196 -0.0170 0.6780 0.148 Uiso 1 1 d R
H49B H 0.6865 -0.0946 0.6540 0.148 Uiso 1 1 d R
H49C H 0.7135 -0.0305 0.6602 0.148 Uiso 1 1 d R
C50 C 0.7297(6) -0.0114(6) 0.5433(5) 0.092(4) Uani 1 1 d .
H50A H 0.7133 0.0239 0.5067 0.138 Uiso 1 1 d R
H50B H 0.7746 -0.0039 0.5487 0.138 Uiso 1 1 d R
H50C H 0.7476 -0.0680 0.5425 0.138 Uiso 1 1 d R
C51 C 0.5884(4) 0.0752(4) 0.5818(3) 0.0418(19) Uani 1 1 d .
C52 C -0.0602(7) 0.5532(8) 0.5859(6) 0.108(4) Uani 1 1 d U
H52A H -0.0357 0.5162 0.6193 0.162 Uiso 1 1 d R
H52B H -0.0984 0.6054 0.5952 0.162 Uiso 1 1 d R
H52C H -0.0895 0.5301 0.5757 0.162 Uiso 1 1 d R
C53 C -0.0209(7) 0.6176(8) 0.4832(5) 0.122(5) Uani 1 1 d .
H53A H 0.0268 0.6209 0.4537 0.183 Uiso 1 1 d R
H53B H -0.0491 0.5964 0.4701 0.183 Uiso 1 1 d R
H53C H -0.0580 0.6717 0.4896 0.183 Uiso 1 1 d R
C54 C 0.0843(4) 0.5270(5) 0.5416(3) 0.050(2) Uani 1 1 d .
C55 C -0.0752(11) 0.7676(12) 0.5961(9) 0.070(5) Uani 0.50 1 d PU
C55' C -0.0856(13) 0.8033(12) 0.5953(10) 0.072(5) Uani 0.50 1 d PU
C56 C -0.0338(7) 0.8222(8) 0.4843(5) 0.116(4) Uani 1 1 d .
H56A H 0.0172 0.8085 0.4560 0.174 Uiso 1 1 d R
H56B H -0.0673 0.7979 0.4810 0.174 Uiso 1 1 d R
H56C H -0.0634 0.8811 0.4770 0.174 Uiso 1 1 d R
C57 C 0.0636(4) 0.7669(4) 0.5499(3) 0.0368(18) Uani 1 1 d .
C58 C 0.1550(6) 0.2393(7) 0.6106(6) 0.119(4) Uani 1 1 d .
H58A H 0.1147 0.2797 0.6324 0.179 Uiso 1 1 d R
H58B H 0.1713 0.2666 0.5710 0.179 Uiso 1 1 d R
H58C H 0.1309 0.2039 0.6100 0.179 Uiso 1 1 d R
C59 C 0.2919(14) 0.1062(13) 0.6321(10) 0.087(5) Uani 0.50 1 d PU
C59' C 0.2974(14) 0.1222(13) 0.6032(10) 0.081(5) Uani 0.50 1 d PU
C60 C 0.2474(4) 0.2228(5) 0.6708(4) 0.059(2) Uani 1 1 d .
C61 C 0.3853(12) 0.0124(12) 0.8992(9) 0.098(5) Uani 0.60 1 d PU
C61' C 0.450(2) -0.0088(19) 0.9019(14) 0.104(6) Uani 0.40 1 d PU
C62 C 0.4475(14) -0.0434(13) 0.8058(11) 0.093(5) Uani 0.50 1 d PU
C62' C 0.5083(15) -0.0623(14) 0.8045(11) 0.096(4) Uani 0.50 1 d PU
C63 C 0.4365(5) 0.0945(5) 0.8025(4) 0.063(2) Uani 1 1 d .
N1 N 1.0259(6) 0.3225(6) 0.1932(4) 0.113(3) Uani 1 1 d U
N2 N 1.0198(12) 0.5271(13) 0.2128(9) 0.105(5) Uani 0.50 1 d PU
N2' N 0.9993(8) 0.5774(8) 0.2031(6) 0.050(3) Uani 0.50 1 d PU
N3 N 0.8115(6) 0.4733(5) 0.0397(3) 0.091(3) Uani 1 1 d .
N4 N 0.5528(5) 0.7176(5) 0.0174(3) 0.082(3) Uani 1 1 d U
N5 N 0.5656(13) 0.3215(11) 0.1433(7) 0.105(7) Uani 0.50 1 d P
N5' N 0.6245(12) 0.2832(9) 0.1426(7) 0.082(5) Uani 0.50 1 d P
N6 N 0.3923(9) 0.4938(9) 0.1244(6) 0.066(4) Uani 0.50 1 d PU
N6' N 0.3646(8) 0.5380(9) 0.1217(6) 0.054(3) Uani 0.50 1 d PU
N7 N 0.7845(5) 0.7401(5) 0.0489(4) 0.091(3) Uani 1 1 d U
N8 N 0.3546(7) 0.9715(6) 0.1410(4) 0.112(3) Uani 1 1 d U
N9 N 0.1310(4) 0.9836(4) 0.3863(3) 0.057(2) Uani 1 1 d .
N10 N 0.1345(5) 0.7610(5) 0.2771(4) 0.089(3) Uani 1 1 d .
N11 N 0.2797(4) 0.3345(4) 0.3652(3) 0.0611(19) Uani 1 1 d .
N12 N 0.4972(4) 0.1185(4) 0.3870(3) 0.0601(18) Uani 1 1 d .
N13 N 0.8265(5) 0.1002(5) 0.3290(5) 0.096(3) Uani 1 1 d .
N14 N 0.6589(4) 0.0099(4) 0.5915(3) 0.060(2) Uani 1 1 d .
N15 N 0.0056(4) 0.5646(5) 0.5364(4) 0.077(3) Uani 1 1 d .
N16 N -0.0141(4) 0.7904(5) 0.5431(3) 0.064(2) Uani 1 1 d .
N17 N 0.2284(4) 0.1903(4) 0.6382(4) 0.075(2) Uani 1 1 d .
N18 N 0.4170(8) 0.0267(8) 0.8360(6) 0.057(4) Uani 0.50 1 d PU
N18' N 0.4651(12) 0.0093(12) 0.8351(9) 0.095(5) Uani 0.50 1 d PU
O1 O 0.6360(3) 0.5920(3) 0.20539(18) 0.0348(12) Uani 1 1 d .
O2 O 0.8999(4) 0.4222(5) 0.1897(3) 0.098(3) Uani 1 1 d .
O3 O 0.7470(3) 0.4370(3) 0.2676(2) 0.0383(12) Uani 1 1 d .
O4 O 0.7418(3) 0.4828(3) 0.1329(2) 0.0551(16) Uani 1 1 d .
O5 O 0.8271(5) 0.5442(5) 0.0900(3) 0.094(3) Uani 1 1 d .
O6 O 0.8879(3) 0.5740(4) 0.1919(3) 0.085(2) Uani 1 1 d .
O7 O 0.9076(3) 0.5491(4) 0.2816(2) 0.0649(19) Uani 1 1 d .
O8 O 0.7296(3) 0.6858(3) 0.1411(2) 0.0562(16) Uani 1 1 d .
O9 O 0.6269(4) 0.3984(4) 0.1488(3) 0.0824(19) Uani 1 1 d .
O10 O 0.4754(4) 0.5377(4) 0.1410(2) 0.0776(18) Uani 1 1 d .
O11 O 0.6186(5) 0.5804(5) 0.0621(3) 0.099(2) Uani 1 1 d .
O12 O 0.5420(3) 0.6756(3) 0.1164(2) 0.0523(15) Uani 1 1 d .
O13 O 0.4770(3) 0.5779(3) 0.2402(2) 0.0379(12) Uani 1 1 d .
O14 O 0.6469(5) 0.7620(5) 0.0774(3) 0.101(3) Uani 1 1 d .
O15 O 0.4656(3) 0.7012(3) 0.24397(19) 0.0356(12) Uani 1 1 d .
O16 O 0.4536(4) 0.8455(4) 0.1492(3) 0.086(3) Uani 1 1 d .
O17 O 0.3547(4) 0.8803(3) 0.2254(2) 0.0582(18) Uani 1 1 d .
O18 O 0.2418(3) 0.8939(3) 0.3396(2) 0.0506(16) Uani 1 1 d .
O19 O 0.2371(3) 0.7255(3) 0.38323(19) 0.0353(12) Uani 1 1 d .
O20 O 0.2534(3) 0.7834(3) 0.2506(2) 0.0595(15) Uani 1 1 d .
O21 O 0.3889(3) 0.6397(3) 0.31010(18) 0.0355(12) Uani 1 1 d .
O22 O 0.2611(3) 0.6625(3) 0.2481(2) 0.0592(16) Uani 1 1 d .
O23 O 0.2477(3) 0.6025(3) 0.37866(19) 0.0344(11) Uani 1 1 d .
O24 O 0.2800(3) 0.4609(3) 0.3296(2) 0.0511(13) Uani 1 1 d .
O25 O 0.3947(3) 0.4747(3) 0.39437(18) 0.0325(12) Uani 1 1 d .
O26 O 0.4703(3) 0.4180(3) 0.3193(2) 0.0439(14) Uani 1 1 d .
O27 O 0.3822(3) 0.5042(3) 0.2135(2) 0.0634(15) Uani 1 1 d .
O28 O 0.5156(3) 0.3613(3) 0.40273(18) 0.0331(12) Uani 1 1 d .
O29 O 0.5443(3) 0.2173(3) 0.3437(2) 0.0548(14) Uani 1 1 d .
O30 O 0.6361(3) 0.4288(3) 0.25415(19) 0.0374(12) Uani 1 1 d .
O31 O 0.6862(3) 0.3597(3) 0.33500(19) 0.0338(11) Uani 1 1 d .
O32 O 0.7341(3) 0.2214(3) 0.2807(2) 0.0569(16) Uani 1 1 d .
O34 O 0.8461(3) 0.2196(3) 0.2996(2) 0.0569(16) Uani 1 1 d .
O35 O 0.9311(3) 0.3314(4) 0.2729(2) 0.0632(18) Uani 1 1 d .
O36 O 0.4812(3) 0.2050(3) 0.4379(2) 0.0500(13) Uani 1 1 d .
O37 O 0.5841(4) 0.1204(3) 0.5299(2) 0.0607(19) Uani 1 1 d .
O38 O 0.5183(2) 0.2659(3) 0.58330(18) 0.0311(11) Uani 1 1 d .
O39 O 0.3927(3) 0.2456(2) 0.56630(19) 0.0332(11) Uani 1 1 d .
O40 O 0.3900(3) 0.3618(3) 0.5024(2) 0.0423(13) Uani 1 1 d .
O41 O 0.2608(3) 0.4091(3) 0.4264(2) 0.0563(14) Uani 1 1 d .
O42 O 0.2717(2) 0.3595(3) 0.55853(19) 0.0330(11) Uani 1 1 d .
O43 O 0.2719(3) 0.5009(2) 0.56390(18) 0.0334(12) Uani 1 1 d .
O44 O 0.1386(3) 0.5391(3) 0.4973(2) 0.0577(17) Uani 1 1 d .
O45 O 0.2754(3) 0.6150(3) 0.4547(2) 0.0446(13) Uani 1 1 d .
O46 O 0.2574(3) 0.6250(2) 0.56849(18) 0.0337(12) Uani 1 1 d .
O47 O 0.2148(3) 0.8670(3) 0.4371(2) 0.0551(16) Uani 1 1 d .
O48 O 0.3580(3) 0.7328(3) 0.5166(2) 0.0550(15) Uani 1 1 d .
O49 O 0.2349(3) 0.7749(3) 0.5745(2) 0.0366(12) Uani 1 1 d .
O50 O 0.3459(3) 0.7807(3) 0.59101(19) 0.0349(11) Uani 1 1 d .
O51 O 0.1195(3) 0.7645(3) 0.5045(2) 0.0562(17) Uani 1 1 d .
O52 O 0.0749(3) 0.7506(3) 0.6015(2) 0.0509(15) Uani 1 1 d .
O53 O 0.1877(3) 0.5576(3) 0.63685(19) 0.0389(12) Uani 1 1 d .
O54 O 0.1021(3) 0.4800(3) 0.5909(2) 0.0516(15) Uani 1 1 d .
O55 O 0.1966(3) 0.2928(3) 0.6814(2) 0.0508(16) Uani 1 1 d .
O56 O 0.2684(3) 0.3992(3) 0.72592(18) 0.0334(12) Uani 1 1 d .
O57 O 0.3417(3) 0.3376(3) 0.65303(17) 0.0326(11) Uani 1 1 d .
O33 O 0.5837(4) 0.3181(4) 0.2281(2) 0.0678(17) Uani 1 1 d .
O58 O 0.3889(3) 0.2883(3) 0.73528(18) 0.0321(7) Uani 1 1 d U
O59 O 0.3164(3) 0.1805(3) 0.6897(2) 0.0528(15) Uani 1 1 d .
O60 O 0.5596(3) 0.2072(3) 0.66726(19) 0.0374(12) Uani 1 1 d .
O61 O 0.5277(3) 0.0887(3) 0.6243(2) 0.0466(14) Uani 1 1 d .
O62 O 0.4597(3) 0.1020(3) 0.7491(2) 0.0554(17) Uani 1 1 d .
O63 O 0.4078(5) 0.1498(4) 0.8295(3) 0.094(2) Uani 1 1 d .
O64 O 0.6267(2) 0.2768(3) 0.59739(18) 0.0338(11) Uani 1 1 d .
O65 O 0.5000 0.5000 0.5000 0.057(3) Uani 0.75 2 d SP
O66 O 0.476(3) 0.539(3) 0.448(2) 0.061(7) Uani 0.13 1 d PU
O67 O 0.5476(12) 0.5319(13) 0.3999(12) 0.046(7) Uani 0.20 1 d P
O68 O 0.5750(9) 0.5538(9) 0.3293(7) 0.0412(8) Uani 0.30 1 d PU

loop_
_atom_site_aniso_label
_atom_site_aniso_U_11
_atom_site_aniso_U_22
_atom_site_aniso_U_33
_atom_site_aniso_U_23
_atom_site_aniso_U_13
_atom_site_aniso_U_12
Dy1 0.03797(15) 0.04278(15) 0.02125(15) -0.00692(12) 0.00306(13) -0.01970(12)
Dy2 0.04906(16) 0.04674(15) 0.01749(14) -0.00719(12) -0.00324(13) -0.02465(13)
Dy3 0.04551(16) 0.03622(15) 0.01964(15) 0.00166(12) -0.00457(13) -0.01872(13)
Dy4 0.03548(14) 0.03273(14) 0.02304(14) -0.00054(12) -0.00925(12) -0.01110(12)
Dy5 0.04082(14) 0.04322(14) 0.01965(14) -0.00421(11) -0.00866(12) -0.02113(12)
Dy6 0.04117(14) 0.04076(14) 0.02289(14) -0.01117(11) -0.00120(12) -0.02143(12)
Dy7 0.02917(14) 0.03707(14) 0.02514(15) -0.00855(12) 0.00100(12) -0.01233(12)
Dy8 0.03271(14) 0.02953(13) 0.02115(14) -0.00534(11) -0.00308(12) -0.01286(11)
Dy9 0.03373(13) 0.03845(14) 0.02098(14) -0.00489(11) -0.00426(12) -0.01835(11)
Dy10 0.02921(14) 0.03153(14) 0.02266(14) -0.00248(11) -0.00352(12) -0.01019(11)
Dy11 0.02804(13) 0.04087(14) 0.02353(15) -0.00393(12) -0.00036(12) -0.01712(11)
Dy12 0.03574(14) 0.02936(13) 0.02410(14) -0.00142(11) -0.00396(12) -0.01638(11)
C1 0.039(3) 0.026(3) 0.017(3) -0.012(2) 0.004(3) -0.008(3)
C2 0.030(3) 0.036(3) 0.020(3) 0.002(2) -0.012(2) -0.012(2)
C3 0.026(3) 0.044(3) 0.032(3) -0.004(3) 0.000(3) -0.022(2)
C4 0.030(3) 0.044(3) 0.023(3) 0.000(3) -0.004(2) -0.023(2)
C5 0.042(3) 0.045(3) 0.026(3) -0.012(3) -0.004(3) -0.024(3)
C6 0.034(3) 0.042(3) 0.037(3) -0.014(3) -0.009(3) -0.017(3)
C7 0.037(3) 0.034(3) 0.024(3) -0.008(2) -0.004(3) -0.014(3)
C8 0.055(4) 0.043(4) 0.029(4) 0.001(3) -0.005(3) -0.024(3)
C9 0.0326(8) 0.0338(8) 0.0250(8) -0.0048(8) -0.0037(8) -0.0141(8)
C10 0.102(6) 0.102(5) 0.095(6) -0.017(5) -0.016(5) -0.027(4)
C10' 0.097(6) 0.101(6) 0.094(6) -0.017(5) -0.016(5) -0.032(4)
C11 0.120(5) 0.122(5) 0.108(6) -0.025(5) -0.013(5) -0.041(4)
C11' 0.114(6) 0.118(6) 0.110(6) -0.022(5) -0.017(5) -0.046(5)
C12 0.071(4) 0.077(4) 0.066(4) -0.017(3) 0.009(4) -0.023(3)
C13 0.090(5) 0.108(5) 0.095(5) -0.025(5) -0.027(5) -0.040(4)
C13' 0.090(5) 0.103(5) 0.094(5) -0.025(5) -0.028(5) -0.043(4)
C14 0.098(6) 0.110(6) 0.096(6) -0.023(5) -0.013(5) -0.041(4)
C14' 0.098(5) 0.111(5) 0.097(6) -0.022(5) -0.010(5) -0.045(4)
C15 0.038(4) 0.094(5) 0.052(5) -0.039(4) 0.024(4) -0.036(3)
C16 0.101(5) 0.098(5) 0.093(5) -0.029(4) -0.020(5) -0.035(4)
C16' 0.102(6) 0.097(5) 0.094(6) -0.031(5) -0.019(5) -0.036(4)
C17 0.102(6) 0.131(6) 0.077(6) -0.043(5) 0.017(5) -0.052(5)
C17' 0.103(6) 0.119(6) 0.090(6) -0.034(5) -0.002(5) -0.046(5)
C18 0.133(8) 0.086(6) 0.036(5) -0.009(5) 0.004(5) -0.049(6)
C19 0.102(7) 0.109(7) 0.076(7) -0.024(5) -0.024(6) -0.027(5)
C19' 0.102(6) 0.103(6) 0.090(6) -0.019(5) -0.024(5) -0.035(4)
C20 0.111(6) 0.102(6) 0.089(6) -0.003(5) -0.039(5) -0.026(5)
C20' 0.104(5) 0.100(5) 0.092(5) -0.015(4) -0.028(4) -0.035(4)
C21 0.080(5) 0.087(5) 0.056(4) -0.002(4) -0.017(4) -0.040(4)
C22 0.115(5) 0.102(5) 0.109(6) -0.023(5) -0.017(5) -0.057(4)
C22' 0.115(6) 0.102(5) 0.108(6) -0.025(5) -0.016(5) -0.054(4)
C23 0.120(5) 0.111(5) 0.104(6) -0.026(5) -0.020(5) -0.052(4)
C23' 0.118(6) 0.109(6) 0.102(6) -0.027(5) -0.015(5) -0.050(4)
C24 0.130(6) 0.061(4) 0.039(4) -0.021(3) -0.029(4) -0.038(4)
C25 0.083(7) 0.092(7) 0.084(7) -0.022(5) -0.019(6) -0.045(5)
C25' 0.080(7) 0.096(7) 0.093(8) -0.018(6) -0.016(6) -0.040(5)
C26 0.098(7) 0.115(7) 0.080(7) -0.025(6) -0.026(6) -0.049(6)
C26' 0.102(6) 0.114(6) 0.083(6) -0.020(5) -0.026(5) -0.041(4)
C27 0.073(4) 0.089(5) 0.036(4) -0.018(3) -0.012(4) -0.045(4)
C28 0.085(7) 0.076(7) 0.066(7) -0.006(5) 0.000(6) -0.039(5)
C28' 0.108(8) 0.101(8) 0.095(8) -0.019(6) -0.009(6) -0.048(6)
C29 0.107(6) 0.119(6) 0.117(6) -0.011(5) -0.002(5) -0.049(4)
C30 0.093(5) 0.068(4) 0.065(5) -0.013(4) 0.004(4) -0.044(4)
C31 0.117(8) 0.114(8) 0.107(8) -0.020(6) -0.017(6) -0.039(6)
C31' 0.103(8) 0.098(7) 0.094(8) -0.011(6) -0.010(6) -0.041(5)
C32 0.129(9) 0.130(8) 0.126(9) -0.030(6) -0.023(6) -0.045(6)
C32' 0.137(19) 0.060(12) 0.084(14) 0.015(11) 0.008(14) -0.004(12)
C33 0.076(4) 0.063(4) 0.058(4) 0.007(3) -0.021(3) -0.020(3)
C34 0.079(7) 0.071(7) 0.079(7) -0.004(6) -0.015(6) 0.004(6)
C35 0.062(6) 0.079(7) 0.085(7) -0.028(6) 0.007(6) -0.008(5)
C36 0.044(4) 0.030(3) 0.051(4) -0.007(3) -0.008(3) -0.010(3)
C37 0.102(8) 0.105(8) 0.106(8) -0.024(6) -0.020(6) -0.037(6)
C37' 0.106(8) 0.106(8) 0.107(8) -0.025(6) -0.017(6) -0.038(6)
C38 0.126(6) 0.147(6) 0.156(7) -0.032(5) -0.034(5) -0.068(5)
C39 0.055(4) 0.068(5) 0.067(5) -0.010(4) -0.041(4) -0.003(4)
C40 0.103(6) 0.049(4) 0.130(9) -0.005(5) -0.035(6) -0.044(4)
C41 0.083(5) 0.080(5) 0.069(5) -0.030(4) -0.020(4) -0.026(4)
C41' 0.083(6) 0.080(5) 0.072(5) -0.030(4) -0.016(5) -0.025(4)
C42 0.037(3) 0.065(4) 0.052(4) -0.019(3) -0.004(3) -0.033(3)
C43 0.156(8) 0.060(5) 0.065(6) 0.011(4) -0.017(6) -0.067(5)
C44 0.127(6) 0.076(5) 0.066(5) -0.031(4) -0.014(5) -0.054(5)
C45 0.048(3) 0.046(3) 0.054(4) -0.013(3) -0.015(3) -0.029(3)
C46 0.100(5) 0.082(5) 0.099(6) -0.023(4) -0.013(5) -0.044(4)
C46' 0.100(5) 0.085(5) 0.101(6) -0.023(5) -0.017(5) -0.045(4)
C47 0.093(8) 0.100(8) 0.103(8) -0.018(6) -0.024(6) -0.032(5)
C47' 0.090(7) 0.094(7) 0.094(8) -0.015(6) -0.028(6) -0.028(5)
C48 0.066(5) 0.057(4) 0.092(6) -0.055(4) 0.025(5) -0.020(4)
C49 0.088(7) 0.071(7) 0.102(8) 0.027(6) -0.041(6) -0.020(6)
C50 0.044(6) 0.056(6) 0.130(9) -0.034(6) 0.010(6) 0.008(5)
C51 0.043(4) 0.029(3) 0.050(4) -0.020(3) -0.001(3) -0.010(3)
C52 0.072(5) 0.119(6) 0.111(6) -0.012(5) -0.008(5) -0.036(4)
C53 0.103(8) 0.127(10) 0.105(8) 0.030(7) -0.067(6) -0.031(7)
C54 0.040(3) 0.063(4) 0.054(4) -0.005(3) -0.023(3) -0.024(3)
C55 0.061(6) 0.075(7) 0.072(7) -0.012(5) -0.009(5) -0.032(5)
C55' 0.066(7) 0.072(7) 0.075(7) -0.014(5) -0.002(6) -0.034(5)
C56 0.115(7) 0.149(9) 0.109(7) -0.030(7) -0.068(6) -0.043(7)
C57 0.030(3) 0.036(3) 0.037(4) -0.006(3) -0.005(3) -0.009(3)
C58 0.098(6) 0.121(8) 0.168(9) -0.008(7) -0.091(6) -0.042(6)
C59 0.095(7) 0.079(7) 0.096(8) -0.032(6) -0.014(6) -0.037(5)
C59' 0.092(7) 0.074(7) 0.082(7) -0.025(6) -0.019(6) -0.031(5)
C60 0.065(3) 0.060(3) 0.069(5) 0.000(4) -0.005(4) -0.054(3)
C61 0.103(7) 0.092(7) 0.090(7) -0.014(5) -0.005(6) -0.045(5)
C61' 0.110(8) 0.100(8) 0.094(8) -0.023(6) -0.019(6) -0.036(6)
C62 0.104(7) 0.077(6) 0.098(7) -0.023(6) -0.004(7) -0.043(6)
C62' 0.103(6) 0.084(5) 0.098(6) -0.021(5) -0.011(5) -0.039(4)
C63 0.113(5) 0.051(4) 0.039(4) 0.009(3) -0.016(4) -0.057(3)
N1 0.087(4) 0.100(4) 0.076(4) -0.002(4) 0.018(4) -0.011(4)
N2 0.095(7) 0.113(7) 0.096(7) -0.015(6) -0.014(6) -0.042(5)
N2' 0.039(5) 0.066(5) 0.049(5) -0.020(4) 0.002(4) -0.026(4)
N3 0.124(6) 0.138(6) 0.022(3) -0.044(3) 0.030(4) -0.070(5)
N4 0.110(5) 0.093(4) 0.036(3) -0.001(3) -0.030(3) -0.033(4)
N5 0.209(16) 0.094(10) 0.033(8) 0.003(7) -0.042(9) -0.077(11)
N5' 0.165(13) 0.058(7) 0.039(8) -0.010(6) -0.012(9) -0.065(8)
N6 0.070(6) 0.073(6) 0.052(6) -0.012(5) -0.014(5) -0.027(5)
N6' 0.051(5) 0.072(6) 0.048(5) -0.016(4) -0.023(4) -0.022(4)
N7 0.074(4) 0.098(5) 0.066(5) 0.019(4) 0.017(4) -0.052(4)
N8 0.108(5) 0.088(4) 0.078(4) 0.007(4) -0.011(4) -0.010(4)
N9 0.058(4) 0.040(3) 0.045(4) -0.007(3) -0.003(3) -0.003(3)
N10 0.075(4) 0.086(5) 0.122(6) -0.020(5) -0.045(5) -0.030(4)
N11 0.079(4) 0.061(3) 0.061(4) -0.019(3) -0.011(3) -0.040(3)
N12 0.094(4) 0.058(3) 0.050(4) -0.016(3) -0.007(3) -0.050(3)
N13 0.085(5) 0.073(4) 0.145(8) -0.042(5) -0.010(5) -0.040(4)
N14 0.048(4) 0.042(3) 0.075(5) -0.005(3) -0.010(4) -0.013(3)
N15 0.041(4) 0.095(6) 0.067(5) -0.005(4) -0.012(4) -0.012(4)
N16 0.034(3) 0.085(4) 0.071(4) -0.022(4) -0.014(3) -0.018(3)
N17 0.071(4) 0.057(4) 0.109(6) -0.007(4) -0.040(4) -0.030(3)
N18 0.065(6) 0.040(5) 0.056(6) 0.001(4) -0.006(5) -0.026(4)
N18' 0.099(7) 0.088(7) 0.084(7) -0.009(5) -0.012(6) -0.038(5)
O1 0.040(2) 0.039(2) 0.026(2) -0.0047(17) -0.0060(19) -0.0183(18)
O2 0.061(4) 0.095(5) 0.062(4) 0.006(4) 0.014(4) -0.003(4)
O3 0.038(2) 0.045(2) 0.036(2) -0.0014(19) -0.008(2) -0.0255(18)
O4 0.061(3) 0.070(3) 0.027(3) -0.018(2) 0.004(2) -0.024(3)
O5 0.111(5) 0.128(5) 0.035(3) -0.009(3) 0.007(3) -0.062(4)
O6 0.064(3) 0.170(5) 0.049(3) -0.038(3) 0.011(3) -0.076(3)
O7 0.031(3) 0.094(4) 0.050(3) -0.020(3) 0.014(3) -0.020(3)
O8 0.069(3) 0.067(3) 0.026(3) 0.009(2) -0.001(2) -0.040(2)
O9 0.150(4) 0.067(3) 0.058(3) -0.016(3) -0.023(3) -0.063(3)
O10 0.076(3) 0.140(4) 0.046(3) -0.030(3) -0.001(3) -0.067(3)
O11 0.165(5) 0.131(5) 0.026(3) -0.013(3) 0.000(3) -0.094(4)
O12 0.072(3) 0.061(3) 0.022(2) -0.001(2) -0.016(2) -0.026(2)
O13 0.038(2) 0.042(2) 0.035(2) -0.0164(19) 0.000(2) -0.0172(18)
O14 0.140(6) 0.098(5) 0.022(3) -0.005(3) 0.010(4) -0.035(5)
O15 0.043(2) 0.031(2) 0.031(2) -0.0038(18) -0.004(2) -0.0180(18)
O16 0.069(4) 0.066(4) 0.048(4) 0.025(3) 0.003(3) -0.002(3)
O17 0.078(3) 0.049(3) 0.028(3) 0.006(2) -0.004(3) -0.024(3)
O18 0.055(3) 0.030(2) 0.048(3) -0.007(2) -0.002(3) -0.008(2)
O19 0.036(2) 0.033(2) 0.035(2) -0.0042(18) -0.0088(19) -0.0139(17)
O20 0.069(3) 0.062(3) 0.057(3) 0.006(2) -0.041(2) -0.029(2)
O21 0.042(2) 0.044(2) 0.019(2) 0.0004(18) -0.0049(18) -0.0233(18)
O22 0.072(3) 0.063(3) 0.046(3) -0.002(2) -0.032(2) -0.024(3)
O23 0.031(2) 0.044(2) 0.032(2) -0.0150(18) -0.0030(18) -0.0155(17)
O24 0.066(2) 0.068(2) 0.040(3) -0.009(2) -0.008(2) -0.047(2)
O25 0.037(2) 0.032(2) 0.022(2) -0.0045(17) -0.0025(18) -0.0125(18)
O26 0.046(3) 0.052(3) 0.028(2) -0.012(2) -0.008(2) -0.012(2)
O27 0.096(3) 0.094(3) 0.022(2) -0.016(2) -0.003(2) -0.060(3)
O28 0.032(2) 0.038(2) 0.024(2) -0.0068(18) -0.0015(18) -0.0122(18)
O29 0.072(3) 0.062(2) 0.053(3) -0.017(2) -0.007(2) -0.046(2)
O30 0.052(2) 0.043(2) 0.025(2) -0.0013(18) -0.0130(19) -0.0253(18)
O31 0.038(2) 0.038(2) 0.028(2) -0.0041(17) -0.0075(18) -0.0189(17)
O32 0.046(3) 0.068(3) 0.057(3) -0.037(2) -0.001(3) -0.014(2)
O34 0.052(3) 0.068(3) 0.055(3) -0.035(2) 0.015(3) -0.029(2)
O35 0.057(3) 0.092(4) 0.032(3) -0.008(3) 0.012(2) -0.040(3)
O36 0.059(3) 0.066(2) 0.043(3) -0.025(2) -0.007(2) -0.032(2)
O37 0.075(4) 0.034(3) 0.044(3) -0.005(2) -0.001(3) -0.007(3)
O38 0.0257(19) 0.037(2) 0.030(2) -0.0082(17) -0.0011(18) -0.0146(16)
O39 0.036(2) 0.0282(19) 0.036(2) -0.0020(17) -0.0105(19) -0.0151(16)
O40 0.047(2) 0.048(2) 0.027(2) -0.003(2) -0.002(2) -0.022(2)
O41 0.081(3) 0.073(3) 0.042(3) -0.017(2) -0.013(2) -0.049(2)
O42 0.0271(19) 0.042(2) 0.034(2) -0.0104(18) -0.0024(18) -0.0181(16)
O43 0.042(2) 0.030(2) 0.025(2) 0.0003(17) -0.0088(19) -0.0149(17)
O44 0.045(3) 0.076(3) 0.044(3) -0.002(3) -0.004(2) -0.028(2)
O45 0.065(3) 0.043(2) 0.027(2) -0.0028(19) -0.015(2) -0.023(2)
O46 0.044(2) 0.031(2) 0.024(2) -0.0027(17) -0.0051(19) -0.0175(18)
O47 0.067(3) 0.035(2) 0.054(3) -0.007(2) -0.017(3) -0.011(2)
O48 0.046(2) 0.089(3) 0.035(3) -0.015(2) 0.001(2) -0.036(2)
O49 0.030(2) 0.039(2) 0.036(2) -0.0059(19) 0.000(2) -0.0155(18)
O50 0.041(2) 0.035(2) 0.036(2) -0.0112(17) -0.0075(19) -0.0183(17)
O51 0.039(3) 0.081(3) 0.042(3) -0.005(3) -0.007(2) -0.025(2)
O52 0.037(2) 0.060(3) 0.049(3) -0.008(2) -0.009(2) -0.017(2)
O53 0.044(2) 0.043(2) 0.029(2) -0.0105(19) 0.004(2) -0.0222(19)
O54 0.038(2) 0.067(3) 0.043(3) -0.010(2) -0.010(2) -0.017(2)
O55 0.045(2) 0.042(2) 0.056(3) -0.003(2) 0.005(2) -0.026(2)
O56 0.032(2) 0.035(2) 0.027(2) -0.0145(17) -0.0009(18) -0.0064(18)
O57 0.040(2) 0.042(2) 0.017(2) -0.0061(17) -0.0034(18) -0.0188(18)
O33 0.090(3) 0.097(3) 0.038(3) -0.022(3) -0.009(3) -0.052(3)
O58 0.0334(9) 0.0345(9) 0.0254(9) -0.0049(8) -0.0041(8) -0.0134(8)
O59 0.050(2) 0.058(3) 0.053(3) 0.010(2) -0.015(2) -0.037(2)
O60 0.044(2) 0.046(2) 0.028(2) 0.0001(18) -0.0097(19) -0.0270(18)
O61 0.063(3) 0.027(2) 0.045(3) -0.010(2) -0.006(2) -0.015(2)
O62 0.072(3) 0.045(3) 0.031(3) 0.007(2) -0.007(3) -0.021(2)
O63 0.178(5) 0.061(3) 0.056(4) 0.000(3) -0.020(4) -0.067(3)
O64 0.033(2) 0.047(2) 0.026(2) -0.0077(18) -0.0019(18) -0.0230(17)
O65 0.055(5) 0.045(5) 0.073(7) -0.016(5) -0.018(5) -0.018(4)
O66 0.061(8) 0.060(8) 0.060(9) -0.013(6) -0.012(6) -0.022(6)
O67 0.015(10) 0.042(11) 0.091(16) -0.038(11) -0.011(11) -0.003(9)
O68 0.0415(9) 0.0411(9) 0.0416(10) -0.0099(7) -0.0079(7) -0.0168(6)

loop_
_atom_type_symbol
_atom_type_description
_atom_type_scat_dispersion_real
_atom_type_scat_dispersion_imag
_atom_type_scat_source
C C 0.0033 0.0016 'International Tables Vol C Tables 4.2.6.8 and 6.1.1.4'
H H 0.0000 0.0000 'International Tables Vol C Tables 4.2.6.8 and 6.1.1.4'
O O 0.0106 0.0060 'International Tables Vol C Tables 4.2.6.8 and 6.1.1.4'
N N 0.0061 0.0033 'International Tables Vol C Tables 4.2.6.8 and 6.1.1.4'
Dy Dy -0.1892 4.4098 'International Tables Vol C Tables 4.2.6.8 and 6.1.1.4'

loop_
_geom_angle_atom_site_label_1
_geom_angle_atom_site_label_2
_geom_angle_atom_site_label_3
_geom_angle
_geom_angle_site_symmetry_1
_geom_angle_site_symmetry_3
O2 Dy1 O6 75.0(3) . .
O2 Dy1 O5 78.4(3) . .
O6 Dy1 O5 92.7(3) . .
O2 Dy1 O1 141.5(3) . .
O6 Dy1 O1 141.9(2) . .
O5 Dy1 O1 103.7(2) . .
O2 Dy1 O56 119.4(2) . 2_666
O6 Dy1 O56 76.00(19) . 2_666
O5 Dy1 O56 154.2(2) . 2_666
O1 Dy1 O56 74.53(16) . 2_666
O2 Dy1 O3 74.1(2) . .
O6 Dy1 O3 121.32(19) . .
O5 Dy1 O3 127.2(2) . .
O1 Dy1 O3 74.72(14) . .
O56 Dy1 O3 77.72(16) 2_666 .
O2 Dy1 O8 142.6(2) . .
O6 Dy1 O8 80.9(2) . .
O5 Dy1 O8 74.6(2) . .
O1 Dy1 O8 71.03(17) . .
O56 Dy1 O8 80.73(16) 2_666 .
O3 Dy1 O8 143.26(15) . .
O2 Dy1 O4 83.5(3) . .
O6 Dy1 O4 142.88(19) . .
O5 Dy1 O4 53.0(2) . .
O1 Dy1 O4 69.17(16) . .
O56 Dy1 O4 141.05(16) 2_666 .
O3 Dy1 O4 79.56(17) . .
O8 Dy1 O4 99.95(19) . .
O2 Dy1 C18 77.7(3) . .
O6 Dy1 C18 118.8(3) . .
O5 Dy1 C18 28.1(3) . .
O1 Dy1 C18 87.0(3) . .
O56 Dy1 C18 161.1(3) 2_666 .
O3 Dy1 C18 101.4(3) . .
O8 Dy1 C18 89.8(2) . .
O4 Dy1 C18 25.1(3) . .
O2 Dy1 Dy3 170.6(2) . .
O6 Dy1 Dy3 111.97(17) . .
O5 Dy1 Dy3 94.58(18) . .
O1 Dy1 Dy3 33.85(10) . .
O56 Dy1 Dy3 69.35(10) 2_666 .
O3 Dy1 Dy3 106.01(10) . .
O8 Dy1 Dy3 37.85(12) . .
O4 Dy1 Dy3 87.31(12) . .
C18 Dy1 Dy3 93.1(2) . .
O2 Dy1 Dy2 112.6(3) . .
O6 Dy1 Dy2 168.92(16) . .
O5 Dy1 Dy2 81.3(2) . .
O1 Dy1 Dy2 33.57(12) . .
O56 Dy1 Dy2 105.54(11) 2_666 .
O3 Dy1 Dy2 69.44(11) . .
O8 Dy1 Dy2 88.44(15) . .
O4 Dy1 Dy2 36.19(11) . .
C18 Dy1 Dy2 57.6(2) . .
Dy3 Dy1 Dy2 59.622(9) . .
O10 Dy2 O9 76.1(2) . .
O10 Dy2 O11 80.7(2) . .
O9 Dy2 O11 91.0(2) . .
O10 Dy2 O1 140.75(19) . .
O9 Dy2 O1 141.5(2) . .
O11 Dy2 O1 103.8(2) . .
O10 Dy2 O13 73.51(19) . .
O9 Dy2 O13 121.1(2) . .
O11 Dy2 O13 130.8(2) . .
O1 Dy2 O13 74.69(16) . .
O10 Dy2 O30 119.42(19) . .
O9 Dy2 O30 76.38(19) . .
O11 Dy2 O30 151.6(2) . .
O1 Dy2 O30 73.92(15) . .
O13 Dy2 O30 76.68(14) . .
O10 Dy2 O4 143.9(2) . .
O9 Dy2 O4 80.6(2) . .
O11 Dy2 O4 72.4(2) . .
O1 Dy2 O4 70.77(17) . .
O13 Dy2 O4 142.60(18) . .
O30 Dy2 O4 80.38(16) . .
O10 Dy2 O12 82.6(2) . .
O9 Dy2 O12 142.6(2) . .
O11 Dy2 O12 55.0(2) . .
O1 Dy2 O12 69.84(17) . .
O13 Dy2 O12 80.29(15) . .
O30 Dy2 O12 141.00(17) . .
O4 Dy2 O12 100.50(18) . .
O10 Dy2 C21 78.0(3) . .
O9 Dy2 C21 117.5(3) . .
O11 Dy2 C21 28.8(3) . .
O1 Dy2 C21 87.9(3) . .
O13 Dy2 C21 103.7(2) . .
O30 Dy2 C21 161.1(3) . .
O4 Dy2 C21 89.0(2) . .
O12 Dy2 C21 26.4(2) . .
O10 Dy2 Dy3 111.52(17) . .
O9 Dy2 Dy3 168.93(17) . .
O11 Dy2 Dy3 82.56(19) . .
O1 Dy2 Dy3 34.08(10) . .
O13 Dy2 Dy3 69.61(12) . .
O30 Dy2 Dy3 105.29(12) . .
O4 Dy2 Dy3 88.81(14) . .
O12 Dy2 Dy3 36.39(13) . .
C21 Dy2 Dy3 58.6(2) . .
O10 Dy2 Dy1 170.34(17) . .
O9 Dy2 Dy1 111.69(18) . .
O11 Dy2 Dy1 93.1(2) . .
O1 Dy2 Dy1 33.69(10) . .
O13 Dy2 Dy1 105.72(12) . .
O30 Dy2 Dy1 69.08(12) . .
O4 Dy2 Dy1 37.68(14) . .
O12 Dy2 Dy1 87.78(14) . .
C21 Dy2 Dy1 93.0(2) . .
Dy3 Dy2 Dy1 59.975(9) . .
O63 Dy3 O16 76.6(3) 2_666 .
O63 Dy3 O14 79.4(3) 2_666 .
O16 Dy3 O14 92.5(2) . .
O63 Dy3 O1 138.4(2) 2_666 .
O16 Dy3 O1 143.4(2) . .
O14 Dy3 O1 103.0(2) . .
O63 Dy3 O15 120.9(2) 2_666 .
O16 Dy3 O15 75.93(19) . .
O14 Dy3 O15 152.2(3) . .
O1 Dy3 O15 75.05(14) . .
O63 Dy3 O58 73.4(2) 2_666 2_666
O16 Dy3 O58 120.2(2) . 2_666
O14 Dy3 O58 129.7(3) . 2_666
O1 Dy3 O58 73.94(15) . 2_666
O15 Dy3 O58 77.09(16) . 2_666
O63 Dy3 O12 144.3(2) 2_666 .
O16 Dy3 O12 82.2(3) . .
O14 Dy3 O12 73.0(3) . .
O1 Dy3 O12 71.25(16) . .
O15 Dy3 O12 80.30(17) . .
O58 Dy3 O12 142.27(15) 2_666 .
O63 Dy3 O8 80.3(2) 2_666 .
O16 Dy3 O8 142.15(19) . .
O14 Dy3 O8 53.7(2) . .
O1 Dy3 O8 69.44(16) . .
O15 Dy3 O8 141.91(15) . .
O58 Dy3 O8 80.25(16) 2_666 .
O12 Dy3 O8 100.46(19) . .
O63 Dy3 C30 77.0(3) 2_666 .
O16 Dy3 C30 119.1(2) . .
O14 Dy3 C30 28.9(3) . .
O1 Dy3 C30 85.9(2) . .
O15 Dy3 C30 160.3(2) . .
O58 Dy3 C30 102.8(3) 2_666 .
O12 Dy3 C30 88.9(3) . .
O8 Dy3 C30 24.9(2) . .
O63 Dy3 Dy2 168.02(19) 2_666 .
O16 Dy3 Dy2 113.3(2) . .
O14 Dy3 Dy2 93.0(2) . .
O1 Dy3 Dy2 34.13(12) . .
O15 Dy3 Dy2 69.53(11) . .
O58 Dy3 Dy2 105.29(10) 2_666 .
O12 Dy3 Dy2 37.76(11) . .
O8 Dy3 Dy2 87.74(14) . .
C30 Dy3 Dy2 91.9(2) . .
O63 Dy3 Dy1 108.84(19) 2_666 .
O16 Dy3 Dy1 170.7(2) . .
O14 Dy3 Dy1 81.31(18) . .
O1 Dy3 Dy1 34.03(11) . .
O15 Dy3 Dy1 106.45(10) . .
O58 Dy3 Dy1 69.07(9) 2_666 .
O12 Dy3 Dy1 89.25(12) . .
O8 Dy3 Dy1 36.07(12) . .
C30 Dy3 Dy1 56.62(18) . .
Dy2 Dy3 Dy1 60.403(9) . .
O18 Dy4 O17 82.17(19) . .
O18 Dy4 O20 98.7(2) . .
O17 Dy4 O20 83.1(2) . .
O18 Dy4 O21 150.63(16) . .
O17 Dy4 O21 126.57(17) . .
O20 Dy4 O21 81.17(18) . .
O18 Dy4 O60 88.20(19) . 2_666
O17 Dy4 O60 82.8(2) . 2_666
O20 Dy4 O60 163.28(17) . 2_666
O21 Dy4 O60 100.24(15) . 2_666
O18 Dy4 O19 78.72(17) . .
O17 Dy4 O19 151.41(17) . .
O20 Dy4 O19 79.07(18) . .
O21 Dy4 O19 72.40(14) . .
O60 Dy4 O19 117.37(15) 2_666 .
O18 Dy4 O64 85.49(17) . 2_666
O17 Dy4 O64 134.4(2) . 2_666
O20 Dy4 O64 142.33(17) . 2_666
O21 Dy4 O64 77.72(15) . 2_666
O60 Dy4 O64 52.99(14) 2_666 2_666
O19 Dy4 O64 64.98(15) . 2_666
O18 Dy4 O15 155.16(18) . .
O17 Dy4 O15 77.31(16) . .
O20 Dy4 O15 92.61(18) . .
O21 Dy4 O15 52.99(14) . .
O60 Dy4 O15 75.57(16) 2_666 .
O19 Dy4 O15 125.37(14) . .
O64 Dy4 O15 98.95(14) 2_666 .
O18 Dy4 C6 87.2(2) . 2_666
O17 Dy4 C6 108.9(2) . 2_666
O20 Dy4 C6 167.36(19) . 2_666
O21 Dy4 C6 88.19(18) . 2_666
O60 Dy4 C6 26.53(16) 2_666 2_666
O19 Dy4 C6 91.26(17) . 2_666
O64 Dy4 C6 26.48(16) 2_666 2_666
O15 Dy4 C6 86.34(17) . 2_666
O18 Dy4 C2 177.64(17) . .
O17 Dy4 C2 100.04(18) . .
O20 Dy4 C2 82.45(19) . .
O21 Dy4 C2 27.38(15) . .
O60 Dy4 C2 91.25(17) 2_666 .
O19 Dy4 C2 99.52(16) . .
O64 Dy4 C2 92.35(15) 2_666 .
O15 Dy4 C2 26.27(16) . .
C6 Dy4 C2 91.25(18) 2_666 .
O27 Dy5 O24 82.8(2) . .
O27 Dy5 O22 83.2(2) . .
O24 Dy5 O22 102.8(2) . .
O27 Dy5 O21 125.77(18) . .
O24 Dy5 O21 151.29(16) . .
O22 Dy5 O21 80.57(19) . .
O27 Dy5 O26 82.70(18) . .
O24 Dy5 O26 85.22(18) . .
O22 Dy5 O26 162.78(17) . .
O21 Dy5 O26 99.82(17) . .
O27 Dy5 O23 151.13(19) . .
O24 Dy5 O23 79.73(17) . .
O22 Dy5 O23 78.49(17) . .
O21 Dy5 O23 72.97(15) . .
O26 Dy5 O23 118.25(14) . .
O27 Dy5 O25 134.43(17) . .
O24 Dy5 O25 83.30(17) . .
O22 Dy5 O25 142.26(17) . .
O21 Dy5 O25 77.65(15) . .
O26 Dy5 O25 53.01(14) . .
O23 Dy5 O25 65.86(13) . .
O27 Dy5 O13 77.34(19) . .
O24 Dy5 O13 152.92(16) . .
O22 Dy5 O13 93.05(17) . .
O21 Dy5 O13 52.52(15) . .
O26 Dy5 O13 74.22(15) . .
O23 Dy5 O13 125.45(16) . .
O25 Dy5 O13 97.57(15) . .
O27 Dy5 C4 108.92(19) . .
O24 Dy5 C4 84.19(18) . .
O22 Dy5 C4 166.9(2) . .
O21 Dy5 C4 88.01(18) . .
O26 Dy5 C4 26.64(17) . .
O23 Dy5 C4 92.03(16) . .
O25 Dy5 C4 26.39(15) . .
O13 Dy5 C4 85.02(16) . .
O27 Dy5 C2 99.3(2) . .
O24 Dy5 C2 174.74(17) . .
O22 Dy5 C2 82.29(19) . .
O21 Dy5 C2 27.36(16) . .
O26 Dy5 C2 90.28(17) . .
O23 Dy5 C2 100.10(17) . .
O25 Dy5 C2 91.82(16) . .
O13 Dy5 C2 25.87(16) . .
C4 Dy5 C2 90.57(18) . .
O33 Dy6 O29 81.6(2) . .
O33 Dy6 O32 82.5(2) . .
O29 Dy6 O32 98.2(2) . .
O33 Dy6 O31 127.39(19) . .
O29 Dy6 O31 149.86(17) . .
O32 Dy6 O31 79.93(19) . .
O33 Dy6 O26 81.52(18) . .
O29 Dy6 O26 89.08(18) . .
O32 Dy6 O26 161.30(17) . .
O31 Dy6 O26 102.23(17) . .
O33 Dy6 O28 133.70(17) . .
O29 Dy6 O28 87.18(17) . .
O32 Dy6 O28 143.68(18) . .
O31 Dy6 O28 77.90(15) . .
O26 Dy6 O28 53.39(15) . .
O33 Dy6 O50 150.86(19) . 2_666
O29 Dy6 O50 78.31(18) . 2_666
O32 Dy6 O50 79.74(17) . 2_666
O31 Dy6 O50 71.73(15) . 2_666
O26 Dy6 O50 118.73(14) . 2_666
O28 Dy6 O50 66.16(13) . 2_666
O33 Dy6 O30 77.81(19) . .
O29 Dy6 O30 156.32(17) . .
O32 Dy6 O30 90.55(18) . .
O31 Dy6 O30 53.35(15) . .
O26 Dy6 O30 76.57(16) . .
O28 Dy6 O30 98.73(14) . .
O50 Dy6 O30 125.08(16) 2_666 .
O33 Dy6 C1 100.3(2) . .
O29 Dy6 C1 177.15(18) . .
O32 Dy6 C1 79.9(2) . .
O31 Dy6 C1 27.86(16) . .
O26 Dy6 C1 93.35(18) . .
O28 Dy6 C1 93.07(16) . .
O50 Dy6 C1 99.19(17) 2_666 .
O30 Dy6 C1 26.37(16) . .
O33 Dy6 C4 107.70(19) . .
O29 Dy6 C4 88.76(18) . .
O32 Dy6 C4 168.5(2) . .
O31 Dy6 C4 89.41(17) . .
O26 Dy6 C4 26.53(17) . .
O28 Dy6 C4 26.89(16) . .
O50 Dy6 C4 92.77(15) 2_666 .
O30 Dy6 C4 86.58(16) . .
C1 Dy6 C4 92.75(18) . .
O35 Dy7 O52 81.88(19) . 2_666
O35 Dy7 O34 81.9(2) . .
O52 Dy7 O34 101.9(2) 2_666 .
O35 Dy7 O31 127.17(18) . .
O52 Dy7 O31 150.69(16) 2_666 .
O34 Dy7 O31 81.11(18) . .
O35 Dy7 O53 84.5(2) . 2_666
O52 Dy7 O53 85.98(19) 2_666 2_666
O34 Dy7 O53 163.14(17) . 2_666
O31 Dy7 O53 99.43(15) . 2_666
O35 Dy7 O46 135.7(2) . 2_666
O52 Dy7 O46 83.19(17) 2_666 2_666
O34 Dy7 O46 142.15(17) . 2_666
O31 Dy7 O46 77.55(15) . 2_666
O53 Dy7 O46 52.95(14) 2_666 2_666
O35 Dy7 O49 148.91(18) . 2_666
O52 Dy7 O49 79.48(17) 2_666 2_666
O34 Dy7 O49 77.86(17) . 2_666
O31 Dy7 O49 72.61(14) . 2_666
O53 Dy7 O49 118.54(15) 2_666 2_666
O46 Dy7 O49 66.11(15) 2_666 2_666
O35 Dy7 O3 78.97(17) . .
O52 Dy7 O3 153.49(18) 2_666 .
O34 Dy7 O3 93.44(18) . .
O31 Dy7 O3 52.73(14) . .
O53 Dy7 O3 74.13(16) 2_666 .
O46 Dy7 O3 97.91(14) 2_666 .
O49 Dy7 O3 125.32(14) 2_666 .
O35 Dy7 C7 110.6(2) . 2_666
O52 Dy7 C7 85.25(19) 2_666 2_666
O34 Dy7 C7 166.53(19) . 2_666
O31 Dy7 C7 87.12(18) . 2_666
O53 Dy7 C7 26.59(16) 2_666 2_666
O46 Dy7 C7 26.42(16) 2_666 2_666
O49 Dy7 C7 92.42(17) 2_666 2_666
O3 Dy7 C7 84.53(17) . 2_666
O35 Dy7 C1 100.68(19) . .
O52 Dy7 C1 175.57(19) 2_666 .
O34 Dy7 C1 82.15(19) . .
O31 Dy7 C1 27.46(16) . .
O53 Dy7 C1 90.66(17) 2_666 .
O46 Dy7 C1 92.48(16) 2_666 .
O49 Dy7 C1 99.68(17) 2_666 .
O3 Dy7 C1 26.20(16) . .
C7 Dy7 C1 90.45(18) 2_666 .
O37 Dy8 O36 83.0(2) . .
O37 Dy8 O48 87.3(2) . 2_666
O36 Dy8 O48 134.78(18) . 2_666
O37 Dy8 O40 138.52(18) . .
O36 Dy8 O40 92.52(18) . .
O48 Dy8 O40 121.98(19) 2_666 .
O37 Dy8 O28 146.34(17) . .
O36 Dy8 O28 83.40(18) . .
O48 Dy8 O28 80.77(17) 2_666 .
O40 Dy8 O28 72.70(14) . .
O37 Dy8 O38 81.22(19) . .
O36 Dy8 O38 147.62(16) . .
O48 Dy8 O38 72.43(16) 2_666 .
O40 Dy8 O38 81.12(15) . .
O28 Dy8 O38 123.77(16) . .
O37 Dy8 O39 85.28(17) . .
O36 Dy8 O39 84.67(17) . .
O48 Dy8 O39 138.43(17) 2_666 .
O40 Dy8 O39 53.25(14) . .
O28 Dy8 O39 123.81(13) . .
O38 Dy8 O39 66.02(15) . .
O37 Dy8 O50 81.69(17) . 2_666
O36 Dy8 O50 81.58(16) . 2_666
O48 Dy8 O50 53.30(17) 2_666 2_666
O40 Dy8 O50 138.59(14) . 2_666
O28 Dy8 O50 65.92(13) . 2_666
O38 Dy8 O50 123.47(14) . 2_666
O39 Dy8 O50 162.07(14) . 2_666
O37 Dy8 C5 111.35(19) . .
O36 Dy8 C5 86.61(19) . .
O48 Dy8 C5 137.5(2) 2_666 .
O40 Dy8 C5 27.24(17) . .
O28 Dy8 C5 98.39(16) . .
O38 Dy8 C5 73.24(17) . .
O39 Dy8 C5 26.12(15) . .
O50 Dy8 C5 161.25(16) 2_666 .
O37 Dy8 C8 81.7(2) . 2_666
O36 Dy8 C8 107.3(2) . 2_666
O48 Dy8 C8 27.5(2) 2_666 2_666
O40 Dy8 C8 137.97(19) . 2_666
O28 Dy8 C8 73.29(17) . 2_666
O38 Dy8 C8 98.15(19) . 2_666
O39 Dy8 C8 160.94(17) . 2_666
O50 Dy8 C8 25.98(19) 2_666 2_666
C5 Dy8 C8 162.4(2) . 2_666
O41 Dy9 O44 86.5(2) . .
O41 Dy9 O45 139.83(17) . .
O44 Dy9 O45 88.2(2) . .
O41 Dy9 O40 85.68(19) . .
O44 Dy9 O40 138.21(17) . .
O45 Dy9 O40 122.40(18) . .
O41 Dy9 O25 82.44(18) . .
O44 Dy9 O25 146.48(17) . .
O45 Dy9 O25 80.36(16) . .
O40 Dy9 O25 72.40(14) . .
O41 Dy9 O43 144.94(17) . .
O44 Dy9 O43 83.36(19) . .
O45 Dy9 O43 73.36(15) . .
O40 Dy9 O43 80.00(16) . .
O25 Dy9 O43 122.30(16) . .
O41 Dy9 O23 86.98(17) . .
O44 Dy9 O23 82.14(16) . .
O45 Dy9 O23 52.86(16) . .
O40 Dy9 O23 138.16(14) . .
O25 Dy9 O23 65.81(13) . .
O43 Dy9 O23 124.41(14) . .
O41 Dy9 O42 79.86(17) . .
O44 Dy9 O42 85.73(16) . .
O45 Dy9 O42 139.34(16) . .
O40 Dy9 O42 52.48(14) . .
O25 Dy9 O42 122.85(13) . .
O43 Dy9 O42 66.01(15) . .
O23 Dy9 O42 162.61(15) . .
O41 Dy9 C3 113.1(2) . .
O44 Dy9 C3 82.62(18) . .
O45 Dy9 C3 26.81(19) . .
O40 Dy9 C3 137.63(17) . .
O25 Dy9 C3 73.01(15) . .
O43 Dy9 C3 98.76(18) . .
O23 Dy9 C3 26.18(18) . .
O42 Dy9 C3 161.87(16) . .
O41 Dy9 C5 79.96(19) . .
O44 Dy9 C5 111.20(18) . .
O45 Dy9 C5 138.23(19) . .
O40 Dy9 C5 27.04(17) . .
O25 Dy9 C5 97.89(15) . .
O43 Dy9 C5 72.76(17) . .
O23 Dy9 C5 160.48(16) . .
O42 Dy9 C5 25.57(15) . .
C3 Dy9 C5 162.2(2) . .
O41 Dy9 Dy11 109.79(13) . .
O44 Dy9 Dy11 67.94(14) . .
O45 Dy9 Dy11 104.87(11) . .
O40 Dy9 Dy11 76.41(11) . .
O25 Dy9 Dy11 145.48(10) . .
O43 Dy9 Dy11 35.69(11) . .
O23 Dy9 Dy11 143.99(9) . .
O42 Dy9 Dy11 36.52(10) . .
C3 Dy9 Dy11 125.47(13) . .
C5 Dy9 Dy11 55.24(12) . .
O51 Dy10 O47 81.8(2) . .
O51 Dy10 O48 138.0(2) . .
O47 Dy10 O48 92.5(2) . .
O51 Dy10 O45 89.1(2) . .
O47 Dy10 O45 134.31(19) . .
O48 Dy10 O45 121.77(18) . .
O51 Dy10 O64 145.35(17) . 2_666
O47 Dy10 O64 82.22(17) . 2_666
O48 Dy10 O64 73.16(17) . 2_666
O45 Dy10 O64 80.57(17) . 2_666
O51 Dy10 O46 82.66(17) . .
O47 Dy10 O46 148.77(17) . .
O48 Dy10 O46 81.32(17) . .
O45 Dy10 O46 72.09(16) . .
O64 Dy10 O46 124.10(14) 2_666 .
O51 Dy10 O49 84.59(18) . .
O47 Dy10 O49 85.72(18) . .
O48 Dy10 O49 53.48(16) . .
O45 Dy10 O49 138.03(15) . .
O64 Dy10 O49 124.50(16) 2_666 .
O46 Dy10 O49 65.96(15) . .
O51 Dy10 O19 81.80(18) . .
O47 Dy10 O19 81.48(18) . .
O48 Dy10 O19 138.69(15) . .
O45 Dy10 O19 52.87(14) . .
O64 Dy10 O19 65.54(15) 2_666 .
O46 Dy10 O19 122.67(15) . .
O49 Dy10 O19 162.49(13) . .
O51 Dy10 C3 83.0(2) . .
O47 Dy10 C3 107.1(2) . .
O48 Dy10 C3 137.51(17) . .
O45 Dy10 C3 27.19(16) . .
O64 Dy10 C3 72.76(17) 2_666 .
O46 Dy10 C3 97.59(17) . .
O49 Dy10 C3 160.55(16) . .
O19 Dy10 C3 25.80(15) . .
O51 Dy10 C8 110.4(2) . .
O47 Dy10 C8 87.2(2) . .
O48 Dy10 C8 27.69(18) . .
O45 Dy10 C8 137.22(18) . .
O64 Dy10 C8 99.32(18) 2_666 .
O46 Dy10 C8 73.13(18) . .
O49 Dy10 C8 25.88(17) . .
O19 Dy10 C8 162.12(17) . .
C3 Dy10 C8 162.03(18) . .
O54 Dy11 O7 83.4(2) . 2_666
O54 Dy11 O55 99.8(2) . .
O7 Dy11 O55 82.5(2) 2_666 .
O54 Dy11 O57 149.30(16) . .
O7 Dy11 O57 126.50(18) 2_666 .
O55 Dy11 O57 79.94(17) . .
O54 Dy11 O53 87.16(19) . .
O7 Dy11 O53 82.3(2) 2_666 .
O55 Dy11 O53 162.40(18) . .
O57 Dy11 O53 102.27(16) . .
O54 Dy11 O42 77.84(17) . .
O7 Dy11 O42 150.8(2) 2_666 .
O55 Dy11 O42 78.90(17) . .
O57 Dy11 O42 71.97(14) . .
O53 Dy11 O42 118.53(14) . .
O54 Dy11 O43 84.78(17) . .
O7 Dy11 O43 133.95(19) 2_666 .
O55 Dy11 O43 143.47(16) . .
O57 Dy11 O43 78.38(14) . .
O53 Dy11 O43 52.76(14) . .
O42 Dy11 O43 66.58(15) . .
O54 Dy11 O56 156.17(17) . .
O7 Dy11 O56 77.50(19) 2_666 .
O55 Dy11 O56 91.76(18) . .
O57 Dy11 O56 53.19(14) . .
O53 Dy11 O56 76.34(15) . .
O42 Dy11 O56 125.14(13) . .
O43 Dy11 O56 98.26(15) . .
O54 Dy11 C9 176.46(18) . .
O7 Dy11 C9 100.1(2) 2_666 .
O55 Dy11 C9 81.2(2) . .
O57 Dy11 C9 27.39(16) . .
O53 Dy11 C9 92.82(18) . .
O42 Dy11 C9 99.10(16) . .
O43 Dy11 C9 92.39(16) . .
O56 Dy11 C9 26.47(16) . .
O54 Dy11 C7 86.2(2) . .
O7 Dy11 C7 108.3(2) 2_666 .
O55 Dy11 C7 168.31(17) . .
O57 Dy11 C7 89.75(16) . .
O53 Dy11 C7 26.34(16) . .
O42 Dy11 C7 92.74(16) . .
O43 Dy11 C7 26.44(16) . .
O56 Dy11 C7 86.37(17) . .
C9 Dy11 C7 92.20(19) . .
O54 Dy11 Dy9 64.44(13) . .
O7 Dy11 Dy9 144.12(14) 2_666 .
O55 Dy11 Dy9 116.88(14) . .
O57 Dy11 Dy9 88.04(9) . .
O53 Dy11 Dy9 80.72(10) . .
O42 Dy11 Dy9 39.02(10) . .
O43 Dy11 Dy9 33.80(11) . .
O56 Dy11 Dy9 127.82(10) . .
C9 Dy11 Dy9 112.06(12) . .
C7 Dy11 Dy9 56.72(13) . .
O59 Dy12 O61 103.7(2) . .
O59 Dy12 O62 82.1(2) . .
O61 Dy12 O62 82.90(18) . .
O59 Dy12 O57 80.64(17) . .
O61 Dy12 O57 150.24(16) . .
O62 Dy12 O57 126.74(17) . .
O59 Dy12 O60 163.04(18) . .
O61 Dy12 O60 83.73(18) . .
O62 Dy12 O60 83.83(19) . .
O57 Dy12 O60 100.56(16) . .
O59 Dy12 O38 142.38(16) . .
O61 Dy12 O38 81.06(16) . .
O62 Dy12 O38 135.27(18) . .
O57 Dy12 O38 78.40(13) . .
O60 Dy12 O38 53.13(15) . .
O59 Dy12 O39 78.33(17) . .
O61 Dy12 O39 80.49(16) . .
O62 Dy12 O39 150.4(2) . .
O57 Dy12 O39 71.49(14) . .
O60 Dy12 O39 118.25(14) . .
O38 Dy12 O39 65.53(15) . .
O59 Dy12 O58 93.41(18) . .
O61 Dy12 O58 152.75(17) . .
O62 Dy12 O58 78.61(17) . .
O57 Dy12 O58 52.82(14) . .
O60 Dy12 O58 74.57(15) . .
O38 Dy12 O58 98.25(14) . .
O39 Dy12 O58 124.27(13) . .
O59 Dy12 C6 167.54(17) . .
O61 Dy12 C6 82.48(19) . .
O62 Dy12 C6 109.7(2) . .
O57 Dy12 C6 88.66(16) . .
O60 Dy12 C6 26.31(16) . .
O38 Dy12 C6 26.86(17) . .
O39 Dy12 C6 92.28(17) . .
O58 Dy12 C6 85.08(17) . .
O30 C1 O3 127.8(6) . .
O30 C1 O31 116.1(6) . .
O3 C1 O31 116.1(6) . .
O30 C1 Dy6 61.9(3) . .
O3 C1 Dy6 161.9(4) . .
O31 C1 Dy6 57.0(3) . .
O30 C1 Dy7 160.7(5) . .
O3 C1 Dy7 63.7(3) . .
O31 C1 Dy7 55.5(3) . .
Dy6 C1 Dy7 102.87(18) . .
O13 C2 O15 128.1(6) . .
O13 C2 O21 116.6(6) . .
O15 C2 O21 115.1(6) . .
O13 C2 Dy4 159.9(5) . .
O15 C2 Dy4 61.8(3) . .
O21 C2 Dy4 55.4(3) . .
O13 C2 Dy5 63.6(4) . .
O15 C2 Dy5 158.0(4) . .
O21 C2 Dy5 55.4(3) . .
Dy4 C2 Dy5 101.42(18) . .
O19 C3 O23 127.4(6) . .
O19 C3 O45 117.2(7) . .
O23 C3 O45 115.4(6) . .
O19 C3 Dy10 64.4(4) . .
O23 C3 Dy10 167.7(4) . .
O45 C3 Dy10 53.1(3) . .
O19 C3 Dy9 168.7(5) . .
O23 C3 Dy9 63.3(3) . .
O45 C3 Dy9 52.5(3) . .
Dy10 C3 Dy9 104.7(2) . .
O25 C4 O26 118.7(5) . .
O25 C4 O28 124.6(6) . .
O26 C4 O28 116.7(5) . .
O25 C4 Dy5 61.4(3) . .
O26 C4 Dy5 57.4(3) . .
O28 C4 Dy5 172.5(4) . .
O25 C4 Dy6 173.2(4) . .
O26 C4 Dy6 56.9(3) . .
O28 C4 Dy6 59.9(3) . .
Dy5 C4 Dy6 113.8(2) . .
O42 C5 O39 128.8(6) . .
O42 C5 O40 116.0(5) . .
O39 C5 O40 115.2(5) . .
O42 C5 Dy8 167.4(5) . .
O39 C5 Dy8 62.4(3) . .
O40 C5 Dy8 53.1(3) . .
O42 C5 Dy9 63.4(3) . .
O39 C5 Dy9 166.2(4) . .
O40 C5 Dy9 53.0(3) . .
Dy8 C5 Dy9 104.8(2) . .
O64 C6 O60 120.1(6) . .
O64 C6 O38 123.3(6) . .
O60 C6 O38 116.6(6) . .
O64 C6 Dy4 62.1(3) . 2_666
O60 C6 Dy4 58.1(3) . 2_666
O38 C6 Dy4 173.7(4) . 2_666
O64 C6 Dy12 175.1(5) . .
O60 C6 Dy12 56.9(3) . .
O38 C6 Dy12 59.8(3) . .
Dy4 C6 Dy12 114.6(2) 2_666 .
O46 C7 O53 118.0(6) . .
O46 C7 O43 124.6(6) . .
O53 C7 O43 117.4(6) . .
O46 C7 Dy7 59.5(3) . 2_666
O53 C7 Dy7 58.7(3) . 2_666
O43 C7 Dy7 172.9(4) . 2_666
O46 C7 Dy11 174.2(5) . .
O53 C7 Dy11 57.6(3) . .
O43 C7 Dy11 59.8(3) . .
Dy7 C7 Dy11 115.7(2) 2_666 .
O49 C8 O50 128.9(7) . .
O49 C8 O48 115.6(7) . .
O50 C8 O48 115.5(6) . .
O49 C8 Dy10 63.2(4) . .
O50 C8 Dy10 167.4(5) . .
O48 C8 Dy10 52.8(4) . .
O49 C8 Dy8 166.5(6) . 2_666
O50 C8 Dy8 63.7(4) . 2_666
O48 C8 Dy8 52.3(4) . 2_666
Dy10 C8 Dy8 104.0(2) . 2_666
O56 C9 O58 125.6(6) . .
O56 C9 O57 117.2(5) . .
O58 C9 O57 117.1(5) . .
O56 C9 Dy11 63.0(3) . .
O58 C9 Dy11 162.2(5) . .
O57 C9 Dy11 56.5(3) . .
C10' C10 N1 75(2) . .
C10 C10' N1 65(2) . .
C11' C11 N1 71(2) . .
C11 C11' N1 63.3(19) . .
O2 C12 O35 129.2(9) . .
O2 C12 N1 117.4(9) . .
O35 C12 N1 113.4(9) . .
C13' C13 N2 80(3) . .
C13' C13 N2' 54(2) . .
N2 C13 N2' 26.2(10) . .
C13 C13' N2' 96(3) . .
C13 C13' N2 65(2) . .
N2' C13' N2 30.5(10) . .
C14' C14 N2 86(2) . .
C14' C14 N2' 57.8(17) . .
N2 C14 N2' 28.3(10) . .
C14 C14' N2' 78.3(19) . .
C14 C14' N2 54.9(18) . .
N2' C14' N2 23.6(9) . .
O7 C15 O6 127.6(7) . .
O7 C15 N2' 116.9(10) . .
O6 C15 N2' 113.9(9) . .
O7 C15 N2 109.0(11) . .
O6 C15 N2 120.5(11) . .
N2' C15 N2 33.2(10) . .
C16' C16 N3 72(4) . .
C16 C16' N3 83(4) . .
C16 C16' C17' 122(5) . .
N3 C16' C17' 57(3) . .
C17' C17 N3 65(3) . .
C17 C17' N3 61(3) . .
C17 C17' C16' 108(4) . .
N3 C17' C16' 54(2) . .
O4 C18 N3 129.1(13) . .
O4 C18 O5 114.4(9) . .
N3 C18 O5 116.5(9) . .
O4 C18 Dy1 61.3(6) . .
N3 C18 Dy1 165.9(9) . .
O5 C18 Dy1 53.7(5) . .
C19' C19 N4 52(4) . .
C19' C19 C20' 52(6) . .
N4 C19 C20' 54(4) . .
C19 C19' N4 103(4) . .
C19 C19' C20' 104(7) . .
N4 C19' C20' 68(6) . .
N4 C20 C20' 60(5) . .
C19' C20' N4 55(5) . .
C19' C20' C20 101(9) . .
N4 C20' C20 59(5) . .
C19' C20' C19 24(3) . .
N4 C20' C19 62(5) . .
C20 C20' C19 118(8) . .
O12 C21 N4 123.5(9) . .
O12 C21 O11 117.6(8) . .
N4 C21 O11 118.9(9) . .
O12 C21 Dy2 62.1(4) . .
N4 C21 Dy2 169.7(9) . .
O11 C21 Dy2 56.2(4) . .
C22' C22 N5 80(2) . .
C22' C22 N5' 49.3(16) . .
N5 C22 N5' 31.1(10) . .
C22 C22' N5' 90(2) . .
C22 C22' N5 57.0(17) . .
N5' C22' N5 33.4(12) . .
C23' C23 N5 84.6(19) . .
C23' C23 N5' 52.7(14) . .
N5 C23 N5' 31.9(11) . .
C23 C23' N5' 77.3(17) . .
C23 C23' N5 47.9(13) . .
N5' C23' N5 29.5(10) . .
O9 C24 O33 127.3(9) . .
O9 C24 N5' 116.3(9) . .
O33 C24 N5' 113.0(9) . .
O9 C24 N5 118.0(9) . .
O33 C24 N5 111.0(10) . .
N5' C24 N5 40.6(11) . .
C25' C25 N6 88(2) . .
C25' C25 N6' 62.5(19) . .
N6 C25 N6' 25.8(8) . .
C25 C25' N6' 82(2) . .
C25 C25' N6 57.6(18) . .
N6' C25' N6 24.4(8) . .
C26' C26 N6 75.8(19) . .
C26' C26 N6' 53.2(15) . .
N6 C26 N6' 22.6(8) . .
C26 C26' N6' 87.7(19) . .
C26 C26' N6 62.3(17) . .
N6' C26' N6 25.4(8) . .
O27 C27 O10 127.8(8) . .
O27 C27 N6' 114.7(9) . .
O10 C27 N6' 116.0(9) . .
O27 C27 N6 114.0(10) . .
O10 C27 N6 115.7(9) . .
N6' C27 N6 30.3(8) . .
C28' C28 N7 68(3) . .
C28 C28' N7 85(3) . .
N7 C29 H29A 109.2 . .
N7 C29 H29B 109.8 . .
H29A C29 H29B 109.5 . .
N7 C29 H29C 109.5 . .
H29A C29 H29C 109.5 . .
H29B C29 H29C 109.5 . .
O8 C30 N7 130.1(11) . .
O8 C30 O14 112.9(8) . .
N7 C30 O14 116.0(9) . .
O8 C30 Dy3 60.5(5) . .
N7 C30 Dy3 161.7(7) . .
O14 C30 Dy3 52.6(4) . .
C31' C31 N8 68(2) . .
C31 C31' N8 71(2) . .
C32' C32 N8 59(2) . .
C32 C32' N8 81(2) . .
O16 C33 O17 127.7(8) . .
O16 C33 N8 117.2(9) . .
O17 C33 N8 115.1(9) . .
N9 C34 H34A 109.5 . .
N9 C34 H34B 109.4 . .
H34A C34 H34B 109.5 . .
N9 C34 H34C 109.5 . .
H34A C34 H34C 109.5 . .
H34B C34 H34C 109.5 . .
N9 C35 H35A 109.5 . .
N9 C35 H35B 109.3 . .
H35A C35 H35B 109.5 . .
N9 C35 H35C 109.6 . .
H35A C35 H35C 109.5 . .
H35B C35 H35C 109.5 . .
O18 C36 O47 123.4(6) . .
O18 C36 N9 118.6(7) . .
O47 C36 N9 118.0(7) . .
C37' C37 N10 80(4) . .
C37 C37' N10 76(4) . .
N10 C38 H38A 109.7 . .
N10 C38 H38B 109.5 . .
H38A C38 H38B 109.5 . .
N10 C38 H38C 109.3 . .
H38A C38 H38C 109.5 . .
H38B C38 H38C 109.5 . .
O20 C39 O22 122.5(8) . .
O20 C39 N10 119.9(9) . .
O22 C39 N10 117.6(9) . .
N11 C40 H40A 109.7 . .
N11 C40 H40B 110.0 . .
H40A C40 H40B 109.5 . .
N11 C40 H40C 108.7 . .
H40A C40 H40C 109.5 . .
H40B C40 H40C 109.5 . .
C41' C41 N11 77(3) . .
C41 C41' N11 78(3) . .
O24 C42 O41 124.0(7) . .
O24 C42 N11 118.0(7) . .
O41 C42 N11 118.0(7) . .
N12 C43 H43A 109.4 . .
N12 C43 H43B 109.1 . .
H43A C43 H43B 109.5 . .
N12 C43 H43C 109.9 . .
H43A C43 H43C 109.5 . .
H43B C43 H43C 109.5 . .
N12 C44 H44A 109.4 . .
N12 C44 H44B 109.4 . .
H44A C44 H44B 109.5 . .
N12 C44 H44C 109.5 . .
H44A C44 H44C 109.5 . .
H44B C44 H44C 109.5 . .
O29 C45 O36 125.4(7) . .
O29 C45 N12 116.5(7) . .
O36 C45 N12 118.1(6) . .
C46' C46 N13 78(3) . .
C46 C46' N13 73(3) . .
C47' C47 N13 56(3) . .
C47 C47' N13 99(3) . .
O32 C48 O34 125.3(8) . .
O32 C48 N13 119.3(9) . .
O34 C48 N13 115.0(9) . .
N14 C49 H49A 109.2 . .
N14 C49 H49B 109.9 . .
H49A C49 H49B 109.5 . .
N14 C49 H49C 109.3 . .
H49A C49 H49C 109.5 . .
H49B C49 H49C 109.5 . .
N14 C50 H50A 109.1 . .
N14 C50 H50B 109.5 . .
H50A C50 H50B 109.5 . .
N14 C50 H50C 109.8 . .
H50A C50 H50C 109.5 . .
H50B C50 H50C 109.5 . .
O61 C51 O37 122.5(6) . .
O61 C51 N14 118.5(7) . .
O37 C51 N14 118.9(7) . .
N15 C52 H52A 109.0 . .
N15 C52 H52B 109.8 . .
H52A C52 H52B 109.5 . .
N15 C52 H52C 109.6 . .
H52A C52 H52C 109.5 . .
H52B C52 H52C 109.5 . .
N15 C53 H53A 109.1 . .
N15 C53 H53B 110.0 . .
H53A C53 H53B 109.5 . .
N15 C53 H53C 109.4 . .
H53A C53 H53C 109.5 . .
H53B C53 H53C 109.5 . .
O44 C54 O54 123.0(7) . .
O44 C54 N15 118.5(7) . .
O54 C54 N15 118.5(7) . .
C55' C55 N16 79(3) . .
C55 C55' N16 78(3) . .
N16 C56 H56A 108.8 . .
N16 C56 H56B 110.0 . .
H56A C56 H56B 109.5 . .
N16 C56 H56C 109.6 . .
H56A C56 H56C 109.5 . .
H56B C56 H56C 109.5 . .
O51 C57 O52 124.7(7) . .
O51 C57 N16 117.8(7) . .
O52 C57 N16 117.5(6) . .
N17 C58 H58A 109.3 . .
N17 C58 H58B 109.1 . .
H58A C58 H58B 109.5 . .
N17 C58 H58C 110.0 . .
H58A C58 H58C 109.5 . .
H58B C58 H58C 109.5 . .
C59' C59 N17 86(3) . .
C59 C59' N17 69(3) . .
O55 C60 O59 123.0(9) . .
O55 C60 N17 118.9(7) . .
O59 C60 N17 118.1(7) . .
C61' C61 N18 84(2) . .
C61' C61 N18' 58(2) . .
N18 C61 N18' 25.8(9) . .
C61 C61' N18' 85(3) . .
C61 C61' N18 57(2) . .
N18' C61' N18 27.3(10) . .
C62' C62 N18 97(3) . .
C62' C62 N18' 68(2) . .
N18 C62 N18' 29.2(10) . .
C62 C62' N18' 75(2) . .
C62 C62' N18 52(2) . .
N18' C62' N18 23.1(11) . .
O62 C63 O63 126.6(7) . .
O62 C63 N18 118.6(10) . .
O63 C63 N18 112.2(9) . .
O62 C63 N18' 113.0(11) . .
O63 C63 N18' 118.7(11) . .
N18 C63 N18' 32.2(10) . .
C12 N1 C10 120.0(12) . .
C12 N1 C10' 120.3(12) . .
C10 N1 C10' 40.2(14) . .
C12 N1 C11 113.7(12) . .
C10 N1 C11 113.2(14) . .
C10' N1 C11 125.7(13) . .
C12 N1 C11' 114.9(13) . .
C10 N1 C11' 124.5(16) . .
C10' N1 C11' 103.2(16) . .
C11 N1 C11' 45.6(15) . .
N2' N2 C15 68.2(17) . .
N2' N2 C13 101(3) . .
C15 N2 C13 125.4(18) . .
N2' N2 C14 85(2) . .
C15 N2 C14 113.8(19) . .
C13 N2 C14 119(2) . .
N2' N2 C13' 66(2) . .
C15 N2 C13' 106.7(16) . .
C13 N2 C13' 35.1(13) . .
C14 N2 C13' 116(2) . .
N2' N2 C14' 46.6(17) . .
C15 N2 C14' 96.6(12) . .
C13 N2 C14' 114.1(18) . .
C14 N2 C14' 39.2(13) . .
C13' N2 C14' 90.4(15) . .
N2 N2' C15 78.6(19) . .
N2 N2' C13' 83(2) . .
C15 N2' C13' 118.8(13) . .
N2 N2' C14' 110(2) . .
C15 N2' C14' 124.9(15) . .
C13' N2' C14' 116.3(16) . .
N2 N2' C14 66(2) . .
C15 N2' C14 109.9(16) . .
C13' N2' C14 114.9(16) . .
C14' N2' C14 43.9(13) . .
N2 N2' C13 53(2) . .
C15 N2' C13 108.4(11) . .
C13' N2' C13 30.8(12) . .
C14' N2' C13 119.7(13) . .
C14 N2' C13 95.7(14) . .
C18 N3 C16' 121.5(13) . .
C18 N3 C17 121.7(12) . .
C16' N3 C17 114.5(13) . .
C18 N3 C17' 138(3) . .
C16' N3 C17' 69(3) . .
C17 N3 C17' 53(3) . .
C18 N3 C16 118.0(12) . .
C16' N3 C16 25.2(13) . .
C17 N3 C16 119.5(12) . .
C17' N3 C16 88(3) . .
C19' N4 C21 133.8(17) . .
C19' N4 C20 104.2(16) . .
C21 N4 C20 121.9(9) . .
C19' N4 C20' 57(6) . .
C21 N4 C20' 150(5) . .
C20 N4 C20' 61(5) . .
C19' N4 C19 24.8(16) . .
C21 N4 C19 114.2(10) . .
C20 N4 C19 122.2(10) . .
C20' N4 C19 64(5) . .
N5' N5 C24 69.4(19) . .
N5' N5 C23 96.5(19) . .
C24 N5 C23 120.1(19) . .
N5' N5 C22 96(2) . .
C24 N5 C22 122.8(15) . .
C23 N5 C22 116(2) . .
N5' N5 C22' 53.5(16) . .
C24 N5 C22' 102.7(14) . .
C23 N5 C22' 114.3(17) . .
C22 N5 C22' 42.6(12) . .
N5' N5 C23' 48.9(14) . .
C24 N5 C23' 97.8(15) . .
C23 N5 C23' 47.6(13) . .
C22 N5 C23' 113.3(16) . .
C22' N5 C23' 81.6(13) . .
N5 N5' C24 70.0(17) . .
N5 N5' C22' 93(2) . .
C24 N5' C22' 123.6(16) . .
N5 N5' C23' 101.6(19) . .
C24 N5' C23' 123.2(16) . .
C22' N5' C23' 112.7(19) . .
N5 N5' C23 51.6(14) . .
C24 N5' C23 98.8(12) . .
C22' N5' C23 111.7(19) . .
C23' N5' C23 50.0(13) . .
N5 N5' C22 52.8(18) . .
C24 N5' C22 101.5(13) . .
C22' N5' C22 40.3(12) . .
C23' N5' C22 117.4(18) . .
C23 N5' C22 84.9(14) . .
N6' N6 C27 75(2) . .
N6' N6 C25 92(2) . .
C27 N6 C25 120.3(14) . .
N6' N6 C26 102(2) . .
C27 N6 C26 122.9(17) . .
C25 N6 C26 116.8(19) . .
N6' N6 C26' 60.6(17) . .
C27 N6 C26' 108.3(14) . .
C25 N6 C26' 114.6(15) . .
C26 N6 C26' 41.9(12) . .
N6' N6 C25' 58.2(18) . .
C27 N6 C25' 104.2(13) . .
C25 N6 C25' 34.1(11) . .
C26 N6 C25' 122.6(17) . .
C26' N6 C25' 96.3(12) . .
N6 N6' C27 75(2) . .
N6 N6' C26' 94.0(19) . .
C27 N6' C26' 121.9(13) . .
N6 N6' C25' 97(2) . .
C27 N6' C25' 119.0(13) . .
C26' N6' C25' 118.9(16) . .
N6 N6' C25 62(2) . .
C27 N6' C25 108.5(12) . .
C26' N6' C25 115.8(15) . .
C25' N6' C25 35.5(11) . .
N6 N6' C26 54.9(17) . .
C27 N6' C26 105.1(12) . .
C26' N6' C26 39.1(11) . .
C25' N6' C26 119.3(17) . .
C25 N6' C26 94.0(14) . .
C30 N7 C29 119.5(9) . .
C30 N7 C28' 127.1(13) . .
C29 N7 C28' 113.4(12) . .
C30 N7 C28 118.1(12) . .
C29 N7 C28 114.9(10) . .
C28' N7 C28 26.2(14) . .
C33 N8 C32' 123.1(11) . .
C33 N8 C31' 116.1(12) . .
C32' N8 C31' 111.1(14) . .
C33 N8 C31 118.6(13) . .
C32' N8 C31 117.6(13) . .
C31' N8 C31 41.0(15) . .
C33 N8 C32 111.4(14) . .
C32' N8 C32 39.7(17) . .
C31' N8 C32 132.1(16) . .
C31 N8 C32 108.8(18) . .
C36 N9 C35 121.2(7) . .
C36 N9 C34 119.4(7) . .
C35 N9 C34 118.6(7) . .
C39 N10 C38 119.2(9) . .
C39 N10 C37 123.5(14) . .
C38 N10 C37 110.3(13) . .
C39 N10 C37' 113.4(14) . .
C38 N10 C37' 126.9(13) . .
C37 N10 C37' 23.9(13) . .
C42 N11 C40 117.8(8) . .
C42 N11 C41' 119.8(10) . .
C40 N11 C41' 122.1(11) . .
C42 N11 C41 118.5(10) . .
C40 N11 C41 119.6(10) . .
C41' N11 C41 25.5(11) . .
C45 N12 C43 121.4(7) . .
C45 N12 C44 120.1(7) . .
C43 N12 C44 118.4(7) . .
C48 N13 C47' 122.3(14) . .
C48 N13 C46 111.9(11) . .
C47' N13 C46 124.9(15) . .
C48 N13 C46' 122.7(11) . .
C47' N13 C46' 112.4(15) . .
C46 N13 C46' 28.8(12) . .
C48 N13 C47 123.2(13) . .
C47' N13 C47 24.7(12) . .
C46 N13 C47 122.0(14) . .
C46' N13 C47 99.4(14) . .
C51 N14 C49 120.9(7) . .
C51 N14 C50 120.9(7) . .
C49 N14 C50 117.9(7) . .
C54 N15 C53 123.0(8) . .
C54 N15 C52 121.2(8) . .
C53 N15 C52 115.8(9) . .
C57 N16 C56 120.1(7) . .
C57 N16 C55 118.1(10) . .
C56 N16 C55 120.7(11) . .
C57 N16 C55' 120.2(11) . .
C56 N16 C55' 118.2(11) . .
C55 N16 C55' 22.9(11) . .
C60 N17 C58 120.4(8) . .
C60 N17 C59 112.5(12) . .
C58 N17 C59 127.0(13) . .
C60 N17 C59' 122.7(11) . .
C58 N17 C59' 111.2(12) . .
C59 N17 C59' 24.7(11) . .
N18' N18 C63 77.3(19) . .
N18' N18 C61 101(2) . .
C63 N18 C61 124.2(15) . .
N18' N18 C62 81(2) . .
C63 N18 C62 116.0(13) . .
C61 N18 C62 118.6(15) . .
N18' N18 C61' 62(2) . .
C63 N18 C61' 109.5(16) . .
C61 N18 C61' 38.8(13) . .
C62 N18 C61' 111.1(16) . .
N18' N18 C62' 49(2) . .
C63 N18 C62' 102.0(11) . .
C61 N18 C62' 118.7(13) . .
C62 N18 C62' 31.2(13) . .
C61' N18 C62' 92.5(14) . .
N18 N18' C63 70.5(18) . .
N18 N18' C61' 91(2) . .
C63 N18' C61' 118.7(19) . .
N18 N18' C62' 108(3) . .
C63 N18' C62' 121.8(17) . .
C61' N18' C62' 119.4(19) . .
N18 N18' C62 70(2) . .
C63 N18' C62 108.9(16) . .
C61' N18' C62 118(2) . .
C62' N18' C62 37.3(13) . .
N18 N18' C61 53.4(18) . .
C63 N18' C61 102.3(13) . .
C61' N18' C61 37.2(15) . .
C62' N18' C61 123.2(18) . .
C62 N18' C61 98.5(16) . .
Dy3 O1 Dy2 111.79(18) . .
Dy3 O1 Dy1 112.13(18) . .
Dy2 O1 Dy1 112.74(17) . .
C12 O2 Dy1 144.6(7) . .
C1 O3 Dy1 136.6(4) . .
C1 O3 Dy7 90.1(3) . .
Dy1 O3 Dy7 132.70(19) . .
C18 O4 Dy2 136.5(6) . .
C18 O4 Dy1 93.6(7) . .
Dy2 O4 Dy1 106.14(19) . .
C18 O5 Dy1 98.3(5) . .
C15 O6 Dy1 136.7(6) . .
C15 O7 Dy11 144.6(5) . 2_666
C30 O8 Dy1 133.3(6) . .
C30 O8 Dy3 94.6(6) . .
Dy1 O8 Dy3 106.08(19) . .
C24 O9 Dy2 133.8(6) . .
C27 O10 Dy2 142.2(5) . .
C21 O11 Dy2 94.9(5) . .
C21 O12 Dy3 135.9(6) . .
C21 O12 Dy2 91.5(5) . .
Dy3 O12 Dy2 105.84(18) . .
C2 O13 Dy2 135.9(4) . .
C2 O13 Dy5 90.5(4) . .
Dy2 O13 Dy5 133.1(2) . .
C30 O14 Dy3 98.5(5) . .
C2 O15 Dy3 135.6(4) . .
C2 O15 Dy4 92.0(3) . .
Dy3 O15 Dy4 132.22(18) . .
C33 O16 Dy3 138.0(7) . .
C33 O17 Dy4 145.0(6) . .
C36 O18 Dy4 139.9(4) . .
C3 O19 Dy4 125.7(4) . .
C3 O19 Dy10 89.8(4) . .
Dy4 O19 Dy10 105.31(18) . .
C39 O20 Dy4 131.2(5) . .
C2 O21 Dy4 97.3(4) . .
C2 O21 Dy5 97.3(4) . .
Dy4 O21 Dy5 137.9(2) . .
C39 O22 Dy5 132.4(5) . .
C3 O23 Dy5 126.3(4) . .
C3 O23 Dy9 90.5(4) . .
Dy5 O23 Dy9 105.08(15) . .
C42 O24 Dy5 136.5(5) . .
C4 O25 Dy9 137.1(4) . .
C4 O25 Dy5 92.2(4) . .
Dy9 O25 Dy5 110.59(17) . .
C4 O26 Dy6 96.5(4) . .
C4 O26 Dy5 96.0(4) . .
Dy6 O26 Dy5 164.8(2) . .
C27 O27 Dy5 140.7(6) . .
C4 O28 Dy8 136.0(4) . .
C4 O28 Dy6 93.2(4) . .
Dy8 O28 Dy6 111.38(16) . .
C45 O29 Dy6 138.9(5) . .
C1 O30 Dy2 136.6(4) . .
C1 O30 Dy6 91.7(4) . .
Dy2 O30 Dy6 130.8(2) . .
C1 O31 Dy7 97.1(4) . .
C1 O31 Dy6 95.1(4) . .
Dy7 O31 Dy6 138.52(19) . .
C48 O32 Dy6 133.1(6) . .
C48 O34 Dy7 133.5(5) . .
C12 O35 Dy7 140.3(7) . .
C45 O36 Dy8 137.0(5) . .
C51 O37 Dy8 136.6(5) . .
C6 O38 Dy8 139.3(4) . .
C6 O38 Dy12 93.4(4) . .
Dy8 O38 Dy12 112.35(19) . .
C5 O39 Dy12 123.6(4) . .
C5 O39 Dy8 91.5(4) . .
Dy12 O39 Dy8 105.30(16) . .
C5 O40 Dy8 99.7(3) . .
C5 O40 Dy9 99.9(4) . .
Dy8 O40 Dy9 155.3(2) . .
C42 O41 Dy9 136.5(5) . .
C5 O42 Dy11 125.4(4) . .
C5 O42 Dy9 91.0(4) . .
Dy11 O42 Dy9 104.46(16) . .
C7 O43 Dy9 135.6(4) . .
C7 O43 Dy11 93.7(4) . .
Dy9 O43 Dy11 110.51(19) . .
C54 O44 Dy9 136.9(5) . .
C3 O45 Dy10 99.7(4) . .
C3 O45 Dy9 100.7(4) . .
Dy10 O45 Dy9 155.8(2) . .
C7 O46 Dy10 139.0(4) . .
C7 O46 Dy7 94.0(4) . 2_666
Dy10 O46 Dy7 111.63(16) . 2_666
C36 O47 Dy10 136.7(5) . .
C8 O48 Dy10 99.5(4) . .
C8 O48 Dy8 100.3(5) . 2_666
Dy10 O48 Dy8 156.0(2) . 2_666
C8 O49 Dy7 124.3(4) . 2_666
C8 O49 Dy10 90.9(4) . .
Dy7 O49 Dy10 105.17(18) 2_666 .
C8 O50 Dy6 126.1(4) . 2_666
C8 O50 Dy8 90.3(4) . 2_666
Dy6 O50 Dy8 104.51(15) 2_666 2_666
C57 O51 Dy10 138.5(5) . .
C57 O52 Dy7 141.5(4) . 2_666
C7 O53 Dy11 96.1(4) . .
C7 O53 Dy7 94.7(4) . 2_666
Dy11 O53 Dy7 165.6(2) . 2_666
C54 O54 Dy11 143.2(5) . .
C60 O55 Dy11 131.7(5) . .
C9 O56 Dy1 137.6(4) . 2_666
C9 O56 Dy11 90.5(4) . .
Dy1 O56 Dy11 131.58(17) 2_666 .
C9 O57 Dy11 96.2(3) . .
C9 O57 Dy12 96.6(3) . .
Dy11 O57 Dy12 139.1(2) . .
C24 O33 Dy6 144.4(7) . .
C9 O58 Dy3 137.7(4) . 2_666
C9 O58 Dy12 89.8(4) . .
Dy3 O58 Dy12 131.67(16) 2_666 .
C60 O59 Dy12 132.4(5) . .
C6 O60 Dy12 96.7(4) . .
C6 O60 Dy4 95.4(4) . 2_666
Dy12 O60 Dy4 165.7(2) . 2_666
C51 O61 Dy12 137.1(4) . .
C63 O62 Dy12 140.9(5) . .
C63 O63 Dy3 140.1(6) . 2_666
C6 O64 Dy10 137.7(4) . 2_666
C6 O64 Dy4 91.4(4) . 2_666
Dy10 O64 Dy4 112.33(16) 2_666 2_666
O66 O65 O66 180(2) . 2_666
O65 O66 O67 111(3) . .
O66 O67 O68 143(3) . .

loop_
_geom_bond_atom_site_label_1
_geom_bond_atom_site_label_2
_geom_bond_distance
_geom_bond_site_symmetry_2
Dy1 O2 2.270(7) .
Dy1 O6 2.292(7) .
Dy1 O5 2.338(6) .
Dy1 O1 2.386(4) .
Dy1 O56 2.396(4) 2_666
Dy1 O3 2.403(4) .
Dy1 O8 2.420(5) .
Dy1 O4 2.524(6) .
Dy1 C18 2.872(12) .
Dy1 Dy3 3.9500(5) .
Dy1 Dy2 3.9669(5) .
Dy2 O10 2.285(6) .
Dy2 O9 2.286(6) .
Dy2 O11 2.365(6) .
Dy2 O1 2.378(5) .
Dy2 O13 2.403(4) .
Dy2 O30 2.420(4) .
Dy2 O4 2.438(5) .
Dy2 O12 2.505(5) .
Dy2 C21 2.835(9) .
Dy2 Dy3 3.9358(5) .
Dy3 O63 2.272(7) 2_666
Dy3 O16 2.278(6) .
Dy3 O14 2.320(6) .
Dy3 O1 2.375(4) .
Dy3 O15 2.400(4) .
Dy3 O58 2.406(5) 2_666
Dy3 O12 2.428(6) .
Dy3 O8 2.522(5) .
Dy3 C30 2.888(10) .
Dy4 O18 2.230(5) .
Dy4 O17 2.236(5) .
Dy4 O20 2.254(6) .
Dy4 O21 2.370(4) .
Dy4 O60 2.414(5) 2_666
Dy4 O19 2.502(4) .
Dy4 O64 2.503(4) 2_666
Dy4 O15 2.519(4) .
Dy4 C6 2.832(7) 2_666
Dy4 C2 2.857(6) .
Dy5 O27 2.230(5) .
Dy5 O24 2.260(5) .
Dy5 O22 2.267(5) .
Dy5 O21 2.371(5) .
Dy5 O26 2.415(4) .
Dy5 O23 2.456(4) .
Dy5 O25 2.505(4) .
Dy5 O13 2.561(5) .
Dy5 C4 2.852(6) .
Dy5 C2 2.859(7) .
Dy6 O33 2.232(6) .
Dy6 O29 2.234(5) .
Dy6 O32 2.239(5) .
Dy6 O31 2.380(5) .
Dy6 O26 2.412(4) .
Dy6 O28 2.478(4) .
Dy6 O50 2.480(4) 2_666
Dy6 O30 2.495(4) .
Dy6 C1 2.826(7) .
Dy6 C4 2.860(6) .
Dy7 O35 2.240(5) .
Dy7 O52 2.245(5) 2_666
Dy7 O34 2.278(6) .
Dy7 O31 2.369(4) .
Dy7 O53 2.442(5) 2_666
Dy7 O46 2.461(4) 2_666
Dy7 O49 2.489(4) 2_666
Dy7 O3 2.557(4) .
Dy7 C7 2.848(7) 2_666
Dy7 C1 2.854(7) .
Dy8 O37 2.228(5) .
Dy8 O36 2.238(6) .
Dy8 O48 2.320(6) 2_666
Dy8 O40 2.337(4) .
Dy8 O28 2.374(4) .
Dy8 O38 2.385(5) .
Dy8 O39 2.555(4) .
Dy8 O50 2.588(4) 2_666
Dy8 C5 2.881(6) .
Dy8 C8 2.887(7) 2_666
Dy9 O41 2.235(6) .
Dy9 O44 2.242(5) .
Dy9 O45 2.339(5) .
Dy9 O40 2.351(4) .
Dy9 O25 2.365(4) .
Dy9 O43 2.368(5) .
Dy9 O23 2.588(4) .
Dy9 O42 2.592(4) .
Dy9 C3 2.897(6) .
Dy9 C5 2.899(6) .
Dy9 Dy11 3.9870(4) .
Dy10 O51 2.245(5) .
Dy10 O47 2.255(5) .
Dy10 O48 2.319(6) .
Dy10 O45 2.329(5) .
Dy10 O64 2.367(4) 2_666
Dy10 O46 2.390(4) .
Dy10 O49 2.563(5) .
Dy10 O19 2.588(5) .
Dy10 C3 2.869(8) .
Dy10 C8 2.872(9) .
Dy11 O54 2.221(5) .
Dy11 O7 2.228(5) 2_666
Dy11 O55 2.269(5) .
Dy11 O57 2.373(4) .
Dy11 O53 2.434(5) .
Dy11 O42 2.450(4) .
Dy11 O43 2.484(4) .
Dy11 O56 2.522(5) .
Dy11 C9 2.830(7) .
Dy11 C7 2.867(7) .
Dy12 O59 2.242(5) .
Dy12 O61 2.250(5) .
Dy12 O62 2.252(5) .
Dy12 O57 2.375(4) .
Dy12 O60 2.403(5) .
Dy12 O38 2.465(4) .
Dy12 O39 2.514(5) .
Dy12 O58 2.548(5) .
Dy12 C6 2.848(7) .
C1 O30 1.256(8) .
C1 O3 1.260(8) .
C1 O31 1.326(7) .
C2 O13 1.247(8) .
C2 O15 1.265(8) .
C2 O21 1.325(7) .
C3 O19 1.249(8) .
C3 O23 1.279(9) .
C3 O45 1.330(8) .
C4 O25 1.269(7) .
C4 O26 1.286(8) .
C4 O28 1.296(7) .
C5 O42 1.252(7) .
C5 O39 1.269(7) .
C5 O40 1.338(8) .
C6 O64 1.263(8) .
C6 O60 1.271(8) .
C6 O38 1.289(8) .
C6 Dy4 2.832(7) 2_666
C7 O46 1.270(8) .
C7 O53 1.279(7) .
C7 O43 1.279(8) .
C7 Dy7 2.848(7) 2_666
C8 O49 1.254(9) .
C8 O50 1.265(10) .
C8 O48 1.353(9) .
C8 Dy8 2.887(7) 2_666
C9 O56 1.262(7) .
C9 O58 1.263(7) .
C9 O57 1.310(8) .
C10 C10' 1.09(4) .
C10 N1 1.54(3) .
C10' N1 1.64(3) .
C11 C11' 1.32(5) .
C11 N1 1.65(3) .
C11' N1 1.75(4) .
C12 O2 1.220(12) .
C12 O35 1.229(11) .
C12 N1 1.371(13) .
C13 C13' 0.93(3) .
C13 N2 1.47(3) .
C13 N2' 1.81(3) .
C13' N2' 1.46(3) .
C13' N2 1.59(4) .
C14 C14' 1.21(4) .
C14 N2 1.57(4) .
C14 N2' 1.71(3) .
C14' N2' 1.48(2) .
C14' N2 1.92(3) .
C15 O7 1.228(10) .
C15 O6 1.237(11) .
C15 N2' 1.381(15) .
C15 N2 1.46(2) .
C16 C16' 0.66(3) .
C16 N3 1.53(3) .
C16' N3 1.47(3) .
C16' C17' 1.71(7) .
C17 C17' 1.35(7) .
C17 N3 1.478(16) .
C17' N3 1.53(6) .
C18 O4 1.223(11) .
C18 N3 1.292(13) .
C18 O5 1.365(15) .
C19 C19' 0.70(4) .
C19 N4 1.62(2) .
C19 C20' 1.65(14) .
C19' N4 1.30(4) .
C19' C20' 1.33(14) .
C20 N4 1.453(16) .
C20 C20' 1.48(12) .
C20' N4 1.47(12) .
C21 O12 1.262(11) .
C21 N4 1.309(11) .
C21 O11 1.373(12) .
C22 C22' 1.23(3) .
C22 N5 1.52(3) .
C22 N5' 1.90(3) .
C22' N5' 1.44(3) .
C22' N5 1.79(3) .
C23 C23' 1.46(3) .
C23 N5 1.46(3) .
C23 N5' 1.85(3) .
C23' N5' 1.51(3) .
C23' N5 1.96(3) .
C24 O9 1.219(11) .
C24 O33 1.236(9) .
C24 N5' 1.418(18) .
C24 N5 1.42(2) .
C25 C25' 0.99(3) .
C25 N6 1.50(3) .
C25 N6' 1.69(3) .
C25' N6' 1.52(3) .
C25' N6 1.77(3) .
C26 C26' 1.18(3) .
C26 N6 1.57(3) .
C26 N6' 1.87(3) .
C26' N6' 1.50(2) .
C26' N6 1.72(2) .
C27 O27 1.220(9) .
C27 O10 1.228(10) .
C27 N6' 1.412(16) .
C27 N6 1.42(2) .
C28 C28' 0.71(4) .
C28 N7 1.59(2) .
C28' N7 1.49(3) .
C29 N7 1.418(14) .
C29 H29A 0.9601 .
C29 H29B 0.9600 .
C29 H29C 0.9600 .
C30 O8 1.219(11) .
C30 N7 1.284(12) .
C30 O14 1.411(13) .
C31 C31' 1.13(4) .
C31 N8 1.63(3) .
C31' N8 1.60(3) .
C32 C32' 1.15(5) .
C32 N8 1.78(4) .
C32' N8 1.54(2) .
C33 O16 1.218(11) .
C33 O17 1.233(10) .
C33 N8 1.368(12) .
C34 N9 1.439(12) .
C34 H34A 0.9599 .
C34 H34B 0.9601 .
C34 H34C 0.9601 .
C35 N9 1.437(11) .
C35 H35A 0.9600 .
C35 H35B 0.9600 .
C35 H35C 0.9601 .
C36 O18 1.256(9) .
C36 O47 1.262(9) .
C36 N9 1.338(9) .
C37 C37' 0.64(4) .
C37 N10 1.53(3) .
C37' N10 1.55(3) .
C38 N10 1.491(16) .
C38 H38A 0.9600 .
C38 H38B 0.9600 .
C38 H38C 0.9601 .
C39 O20 1.251(12) .
C39 O22 1.293(11) .
C39 N10 1.382(11) .
C40 N11 1.467(11) .
C40 H40A 0.9600 .
C40 H40B 0.9600 .
C40 H40C 0.9599 .
C41 C41' 0.67(3) .
C41 N11 1.52(2) .
C41' N11 1.51(2) .
C42 O24 1.258(8) .
C42 O41 1.265(9) .
C42 N11 1.348(10) .
C43 N12 1.428(11) .
C43 H43A 0.9600 .
C43 H43B 0.9600 .
C43 H43C 0.9600 .
C44 N12 1.476(11) .
C44 H44A 0.9600 .
C44 H44B 0.9601 .
C44 H44C 0.9598 .
C45 O29 1.251(8) .
C45 O36 1.257(9) .
C45 N12 1.352(10) .
C46 C46' 0.77(3) .
C46 N13 1.54(3) .
C46' N13 1.57(3) .
C47 C47' 0.73(3) .
C47 N13 1.71(3) .
C47' N13 1.44(3) .
C48 O32 1.258(11) .
C48 O34 1.273(12) .
C48 N13 1.420(11) .
C49 N14 1.454(12) .
C49 H49A 0.9599 .
C49 H49B 0.9600 .
C49 H49C 0.9600 .
C50 N14 1.461(12) .
C50 H50A 0.9600 .
C50 H50B 0.9598 .
C50 H50C 0.9601 .
C51 O61 1.260(8) .
C51 O37 1.274(9) .
C51 N14 1.332(9) .
C52 N15 1.461(13) .
C52 H52A 0.9600 .
C52 H52B 0.9599 .
C52 H52C 0.9600 .
C53 N15 1.419(13) .
C53 H53A 0.9599 .
C53 H53B 0.9600 .
C53 H53C 0.9601 .
C54 O44 1.263(9) .
C54 O54 1.270(9) .
C54 N15 1.317(10) .
C55 C55' 0.60(3) .
C55 N16 1.51(2) .
C55' N16 1.51(2) .
C56 N16 1.460(13) .
C56 H56A 0.9599 .
C56 H56B 0.9601 .
C56 H56C 0.9601 .
C57 O51 1.256(8) .
C57 O52 1.264(9) .
C57 N16 1.342(10) .
C58 N17 1.467(12) .
C58 H58A 0.9600 .
C58 H58B 0.9600 .
C58 H58C 0.9599 .
C59 C59' 0.67(3) .
C59 N17 1.49(2) .
C59' N17 1.60(2) .
C60 O55 1.269(9) .
C60 O59 1.288(9) .
C60 N17 1.361(13) .
C61 C61' 1.08(4) .
C61 N18 1.46(2) .
C61 N18' 1.78(3) .
C61' N18' 1.52(4) .
C61' N18 1.72(4) .
C62 C62' 1.00(3) .
C62 N18 1.52(3) .
C62 N18' 1.60(4) .
C62' N18' 1.53(3) .
C62' N18 1.92(3) .
C63 O62 1.227(9) .
C63 O63 1.240(10) .
C63 N18 1.397(15) .
C63 N18' 1.45(2) .
N2 N2' 0.81(2) .
N5 N5' 0.99(3) .
N6 N6' 0.739(19) .
N18 N18' 0.79(2) .
O7 Dy11 2.228(5) 2_666
O46 Dy7 2.461(4) 2_666
O48 Dy8 2.320(6) 2_666
O49 Dy7 2.489(4) 2_666
O50 Dy6 2.480(4) 2_666
O50 Dy8 2.588(4) 2_666
O52 Dy7 2.245(5) 2_666
O53 Dy7 2.442(5) 2_666
O56 Dy1 2.396(4) 2_666
O58 Dy3 2.406(5) 2_666
O60 Dy4 2.414(5) 2_666
O63 Dy3 2.272(7) 2_666
O64 Dy10 2.367(4) 2_666
O64 Dy4 2.503(4) 2_666
O65 O66 1.34(5) .
O65 O66 1.34(5) 2_666
O66 O67 1.46(5) .
O67 O68 1.61(3) .
